data_4125204
loop_
_publ_author_name
'MacLeod, K. Cory'
'Menges, Fabian S.'
'McWilliams, Sean F.'
'Craig, Stephanie M.'
'Mercado, Brandon Q.'
'Johnson, Mark A.'
'Holland, Patrick L.'

_publ_section_title
;
 Alkali-Controlled C-H Cleavage or N-C Bond Formation by N2-Derived Iron
 Nitrides and Imides.
;
_journal_issue 35
_journal_name_full 'Journal of the American Chemical Society'
_journal_page_first 11185
_journal_page_last 11191
_journal_paper_doi 10.1021/jacs.6b04984
_journal_volume 138
_journal_year 2016
_chemical_formula_moiety 'C66 H81 Fe3 N8, C18 H35 K N2 O6, 3(C7 H8)'
_chemical_formula_sum 'C105 H141 Fe3 K N10 O6'
_chemical_formula_weight 1845.92
_space_group_crystal_system triclinic
_space_group_IT_number 2
_space_group_name_Hall '-P 1'
_space_group_name_H-M_alt 'P -1'
_symmetry_space_group_name_Hall '-P 1'
_symmetry_space_group_name_H-M 'P -1'
_atom_sites_solution_hydrogens mixed
_atom_sites_solution_primary direct
_atom_sites_solution_secondary difmap
_audit_creation_method SHELXL-2014/7
_cell_angle_alpha 89.068(6)
_cell_angle_beta 71.963(5)
_cell_angle_gamma 81.667(6)
_cell_formula_units_Z 2
_cell_length_a 13.9066(4)
_cell_length_b 18.4465(5)
_cell_length_c 20.5506(14)
_cell_measurement_reflns_used 32068
_cell_measurement_temperature 93(2)
_cell_measurement_theta_max 68.2
_cell_measurement_theta_min 2.3
_cell_volume 4957.5(4)
_computing_cell_refinement 'CrystalClear-SM Expert 2.0 r15 (Rigaku, 2011)'
_computing_data_collection 'CrystalClear-SM Expert 2.0 r15 (Rigaku, 2011)'
_computing_data_reduction 'CrystalClear-SM Expert 2.0 r15 (Rigaku, 2011)'
_computing_molecular_graphics
; 
 'Rigaku MicroMax-007HF, Rigaku Saturn 944+ CCD' 
;
_computing_publication_material 'SHELXL-2013 (Sheldrick, 2013)'
_computing_structure_refinement 'SHELXL-2014/7 (Sheldrick, 2014)'
_computing_structure_solution 'SHELXS-2013 (Sheldrick, 2013)'
_diffrn_ambient_temperature 93(2)
_diffrn_detector_area_resol_mean 22.2
_diffrn_measured_fraction_theta_full 0.984
_diffrn_measured_fraction_theta_max 0.984
_diffrn_measurement_device_type 'Rigaku Saturn 944+ CCD'
_diffrn_measurement_method \w
_diffrn_radiation_type CuK\a
_diffrn_radiation_wavelength 1.54187
_diffrn_reflns_av_R_equivalents 0.5579
_diffrn_reflns_av_unetI/netI 0.5582
_diffrn_reflns_Laue_measured_fraction_full 0.984
_diffrn_reflns_Laue_measured_fraction_max 0.984
_diffrn_reflns_limit_h_max 16
_diffrn_reflns_limit_h_min -16
_diffrn_reflns_limit_k_max 21
_diffrn_reflns_limit_k_min -21
_diffrn_reflns_limit_l_max 24
_diffrn_reflns_limit_l_min -24
_diffrn_reflns_number 115732
_diffrn_reflns_point_group_measured_fraction_full 0.984
_diffrn_reflns_point_group_measured_fraction_max 0.984
_diffrn_reflns_theta_full 65.090
_diffrn_reflns_theta_max 65.090
_diffrn_reflns_theta_min 2.262
_diffrn_source 'Rotating Anode'
_exptl_absorpt_coefficient_mu 4.296
_exptl_absorpt_correction_T_max 1.000
_exptl_absorpt_correction_T_min 0.765
_exptl_absorpt_correction_type multi-scan
_exptl_absorpt_process_details 'Jacobson, R. (1998) Private Communication'
_exptl_crystal_colour Red
_exptl_crystal_density_diffrn 1.237
_exptl_crystal_density_method 'not measured'
_exptl_crystal_description Block
_exptl_crystal_F_000 1972
_exptl_crystal_size_max 0.040
_exptl_crystal_size_mid 0.020
_exptl_crystal_size_min 0.010
_refine_diff_density_max 0.401
_refine_diff_density_min -0.306
_refine_diff_density_rms 0.061
_refine_ls_extinction_method none
_refine_ls_goodness_of_fit_ref 0.680
_refine_ls_hydrogen_treatment mixed
_refine_ls_matrix_type full
_refine_ls_number_parameters 1276
_refine_ls_number_reflns 16644
_refine_ls_number_restraints 1209
_refine_ls_restrained_S_all 0.673
_refine_ls_R_factor_all 0.3108
_refine_ls_R_factor_gt 0.0684
_refine_ls_shift/su_max 0.000
_refine_ls_shift/su_mean 0.000
_refine_ls_structure_factor_coef Fsqd
_refine_ls_weighting_details 'w=1/[\s^2^(Fo^2^)] where P=(Fo^2^+2Fc^2^)/3'
_refine_ls_weighting_scheme calc
_refine_ls_wR_factor_gt 0.1024
_refine_ls_wR_factor_ref 0.1609
_reflns_Friedel_coverage 0.000
_reflns_number_gt 3569
_reflns_number_total 16644
_reflns_threshold_expression 'I > 2\s(I)'
_cod_data_source_file ja6b04984_si_002.cif
_cod_data_source_block 3
_cod_depositor_comments 'Adding full bibliography for 4125204--4125208.cif.'
_cod_database_code 4125204
_shelx_shelxl_version_number 2014/7
_shelx_space_group_comment
; 
The symmetry employed for this shelxl refinement is uniquely defined 
by the following loop, which should always be used as a source of 
symmetry information in preference to the above space-group names. 
They are only intended as comments. 
;
_shelx_estimated_absorpt_t_min 0.847
_shelx_estimated_absorpt_t_max 0.958

loop_
_space_group_symop_operation_xyz
'x, y, z'
'-x, -y, -z'

loop_
_atom_site_label
_atom_site_type_symbol
_atom_site_fract_x
_atom_site_fract_y
_atom_site_fract_z
_atom_site_U_iso_or_equiv
_atom_site_adp_type
_atom_site_occupancy
_atom_site_site_symmetry_order
_atom_site_calc_flag
_atom_site_refinement_flags_posn
_atom_site_refinement_flags_adp
_atom_site_refinement_flags_occupancy
_atom_site_disorder_assembly
_atom_site_disorder_group
K1 K 0.37270(13) 0.71108(10) 0.22925(9) 0.0502(6) Uani 1 1 d . . . . .
N10 N 0.4612(9) 0.6354(8) 0.3340(6) 0.091(4) Uani 0.75 1 d D U P A 1
C20 C 0.3909(11) 0.6474(9) 0.4020(7) 0.097(5) Uani 0.75 1 d D U P A 1
H20A H 0.3980 0.6948 0.4205 0.117 Uiso 0.75 1 calc R U P A 1
H20B H 0.4099 0.6084 0.4314 0.117 Uiso 0.75 1 calc R U P A 1
C30 C 0.2808(11) 0.6480(9) 0.4064(8) 0.112(6) Uani 0.75 1 d D U P A 1
H30A H 0.2720 0.6000 0.3899 0.135 Uiso 0.75 1 calc R U P A 1
H30B H 0.2372 0.6558 0.4547 0.135 Uiso 0.75 1 calc R U P A 1
O40 O 0.2514(7) 0.7021(5) 0.3681(4) 0.059(3) Uani 0.75 1 d D U P A 1
C50 C 0.1446(10) 0.7120(8) 0.3788(8) 0.080(5) Uani 0.75 1 d D U P A 1
H50A H 0.1082 0.7236 0.4280 0.096 Uiso 0.75 1 calc R U P A 1
H50B H 0.1251 0.6657 0.3669 0.096 Uiso 0.75 1 calc R U P A 1
C60 C 0.1128(11) 0.7703(8) 0.3384(7) 0.083(5) Uani 0.75 1 d D U P A 1
H60A H 0.0377 0.7757 0.3486 0.099 Uiso 0.75 1 calc R U P A 1
H60B H 0.1297 0.8170 0.3519 0.099 Uiso 0.75 1 calc R U P A 1
O70 O 0.1591(6) 0.7575(6) 0.2684(5) 0.071(4) Uani 0.75 1 d D U P A 1
C80 C 0.1219(10) 0.8074(9) 0.2278(8) 0.100(5) Uani 0.75 1 d D U P A 1
H80A H 0.1383 0.8563 0.2357 0.120 Uiso 0.75 1 calc R U P A 1
H80B H 0.0466 0.8107 0.2416 0.120 Uiso 0.75 1 calc R U P A 1
C90 C 0.1648(9) 0.7875(7) 0.1542(7) 0.070(4) Uani 0.75 1 d D U P A 1
H90A H 0.1345 0.8250 0.1284 0.084 Uiso 0.75 1 calc R U P A 1
H90B H 0.1441 0.7401 0.1462 0.084 Uiso 0.75 1 calc R U P A 1
N100 N 0.2776(8) 0.7809(6) 0.1266(6) 0.069(3) Uani 0.75 1 d D U P A 1
C110 C 0.5569(13) 0.6612(10) 0.3296(9) 0.090(6) Uani 0.75 1 d D U P A 1
H11D H 0.6104 0.6407 0.2873 0.108 Uiso 0.75 1 calc R U P A 1
H11E H 0.5792 0.6441 0.3692 0.108 Uiso 0.75 1 calc R U P A 1
C120 C 0.5435(12) 0.7445(9) 0.3289(8) 0.089(5) Uani 0.75 1 d D U P A 1
H12F H 0.4838 0.7652 0.3678 0.107 Uiso 0.75 1 calc R U P A 1
H12G H 0.6050 0.7621 0.3337 0.107 Uiso 0.75 1 calc R U P A 1
O130 O 0.5281(7) 0.7683(5) 0.2653(5) 0.073(3) Uani 0.75 1 d D U P A 1
C140 C 0.5219(12) 0.8409(8) 0.2556(8) 0.073(5) Uani 0.75 1 d D U P A 1
H14D H 0.5806 0.8586 0.2646 0.088 Uiso 0.75 1 calc R U P A 1
H14E H 0.4586 0.8660 0.2891 0.088 Uiso 0.75 1 calc R U P A 1
C150 C 0.5214(13) 0.8608(10) 0.1868(9) 0.068(4) Uani 0.75 1 d D U P A 1
H15A H 0.5813 0.8330 0.1524 0.081 Uiso 0.75 1 calc R U P A 1
H15B H 0.5251 0.9138 0.1806 0.081 Uiso 0.75 1 calc R U P A 1
O160 O 0.4271(6) 0.8436(4) 0.1780(5) 0.069(3) Uani 0.75 1 d D U P A 1
C170 C 0.4152(13) 0.8572(9) 0.1131(9) 0.071(4) Uani 0.75 1 d D U P A 1
H17D H 0.4618 0.8199 0.0795 0.086 Uiso 0.75 1 calc R U P A 1
H17E H 0.4340 0.9059 0.0983 0.086 Uiso 0.75 1 calc R U P A 1
C180 C 0.3104(11) 0.8550(7) 0.1144(8) 0.077(4) Uani 0.75 1 d D U P A 1
H18A H 0.3027 0.8723 0.0702 0.092 Uiso 0.75 1 calc R U P A 1
H18B H 0.2640 0.8896 0.1508 0.092 Uiso 0.75 1 calc R U P A 1
C190 C 0.4893(12) 0.5551(9) 0.3158(8) 0.107(6) Uani 0.75 1 d D U P A 1
H19C H 0.5398 0.5344 0.3386 0.128 Uiso 0.75 1 calc R U P A 1
H19E H 0.4274 0.5316 0.3353 0.128 Uiso 0.75 1 calc R U P A 1
C200 C 0.5293(11) 0.5352(8) 0.2470(8) 0.079(5) Uani 0.75 1 d D U P A 1
H20C H 0.5427 0.4810 0.2422 0.095 Uiso 0.75 1 calc R U P A 1
H20D H 0.5956 0.5536 0.2280 0.095 Uiso 0.75 1 calc R U P A 1
O210 O 0.4641(8) 0.5626(5) 0.2080(5) 0.078(3) Uani 0.75 1 d D U P A 1
C220 C 0.4904(12) 0.5350(9) 0.1410(9) 0.068(5) Uani 0.75 1 d D U P A 1
H22A H 0.5021 0.4807 0.1414 0.082 Uiso 0.75 1 calc R U P A 1
H22B H 0.5555 0.5512 0.1138 0.082 Uiso 0.75 1 calc R U P A 1
C230 C 0.4127(10) 0.5581(7) 0.1075(7) 0.057(4) Uani 0.75 1 d D U P A 1
H23A H 0.4355 0.5363 0.0606 0.068 Uiso 0.75 1 calc R U P A 1
H23B H 0.3481 0.5404 0.1333 0.068 Uiso 0.75 1 calc R U P A 1
O240 O 0.3957(6) 0.6340(4) 0.1046(4) 0.062(2) Uani 0.75 1 d D U P A 1
C250 C 0.3185(11) 0.6578(8) 0.0738(7) 0.075(4) Uani 0.75 1 d D U P A 1
H25A H 0.2512 0.6477 0.1039 0.090 Uiso 0.75 1 calc R U P A 1
H25B H 0.3339 0.6315 0.0293 0.090 Uiso 0.75 1 calc R U P A 1
C260 C 0.3166(15) 0.7429(10) 0.0629(8) 0.078(5) Uani 0.75 1 d D U P A 1
H26A H 0.3866 0.7533 0.0393 0.094 Uiso 0.75 1 calc R U P A 1
H26B H 0.2732 0.7596 0.0338 0.094 Uiso 0.75 1 calc R U P A 1
N1X N 0.4826(17) 0.7203(14) 0.3288(12) 0.077(8) Uiso 0.25 1 d D U P A 2
C2X C 0.4184(19) 0.711(2) 0.3964(15) 0.097(13) Uiso 0.25 1 d D U P A 2
H2XA H 0.4498 0.7286 0.4291 0.116 Uiso 0.25 1 calc R U P A 2
H2XB H 0.4171 0.6577 0.4032 0.116 Uiso 0.25 1 calc R U P A 2
C3X C 0.3098(19) 0.7486(18) 0.4144(14) 0.057(10) Uiso 0.25 1 d D U P A 2
H3XA H 0.2703 0.7324 0.4597 0.068 Uiso 0.25 1 calc R U P A 2
H3XB H 0.3090 0.8022 0.4181 0.068 Uiso 0.25 1 calc R U P A 2
O4X O 0.2641(15) 0.7347(15) 0.3678(9) 0.067(11) Uiso 0.25 1 d D U P A 2
C5X C 0.1593(19) 0.757(2) 0.3835(17) 0.057(9) Uiso 0.25 1 d D U P A 2
H5XA H 0.1469 0.8108 0.3774 0.068 Uiso 0.25 1 calc R U P A 2
H5XB H 0.1259 0.7479 0.4323 0.068 Uiso 0.25 1 calc R U P A 2
C6X C 0.111(3) 0.720(2) 0.3412(13) 0.050(9) Uiso 0.25 1 d D U P A 2
H6XA H 0.1242 0.6665 0.3460 0.060 Uiso 0.25 1 calc R U P A 2
H6XB H 0.0365 0.7361 0.3569 0.060 Uiso 0.25 1 calc R U P A 2
O7X O 0.1522(14) 0.7378(19) 0.2726(10) 0.074(10) Uiso 0.25 1 d D U P A 2
C8X C 0.102(2) 0.716(2) 0.2296(14) 0.087(11) Uiso 0.25 1 d D U P A 2
H8XA H 0.0291 0.7385 0.2464 0.105 Uiso 0.25 1 calc R U P A 2
H8XB H 0.1052 0.6624 0.2301 0.105 Uiso 0.25 1 calc R U P A 2
C9X C 0.147(2) 0.7389(18) 0.1592(13) 0.072(12) Uiso 0.25 1 d D U P A 2
H9XA H 0.1039 0.7272 0.1319 0.086 Uiso 0.25 1 calc R U P A 2
H9XB H 0.1444 0.7928 0.1601 0.086 Uiso 0.25 1 calc R U P A 2
N10X N 0.2525(15) 0.7065(12) 0.1236(10) 0.047(7) Uiso 0.25 1 d D U P A 2
C11X C 0.517(3) 0.7913(15) 0.3268(16) 0.073(11) Uiso 0.25 1 d D U P A 2
H11G H 0.5685 0.7888 0.3516 0.088 Uiso 0.25 1 calc R U P A 2
H11H H 0.4588 0.8286 0.3507 0.088 Uiso 0.25 1 calc R U P A 2
C12X C 0.564(2) 0.815(3) 0.2553(18) 0.067(12) Uiso 0.25 1 d D U P A 2
H12X H 0.5957 0.8594 0.2562 0.081 Uiso 0.25 1 calc R U P A 2
H12Y H 0.6182 0.7756 0.2293 0.081 Uiso 0.25 1 calc R U P A 2
O13X O 0.4851(17) 0.8296(12) 0.2226(12) 0.056(7) Uiso 0.25 1 d D U P A 2
C14X C 0.518(4) 0.861(3) 0.161(2) 0.068(12) Uiso 0.25 1 d D U P A 2
H14F H 0.5786 0.8285 0.1314 0.081 Uiso 0.25 1 calc R U P A 2
H14G H 0.5408 0.9079 0.1677 0.081 Uiso 0.25 1 calc R U P A 2
C15X C 0.443(4) 0.8747(19) 0.125(3) 0.059(11) Uiso 0.25 1 d D U P A 2
H15C H 0.4745 0.8944 0.0798 0.070 Uiso 0.25 1 calc R U P A 2
H15D H 0.3863 0.9123 0.1515 0.070 Uiso 0.25 1 calc R U P A 2
O16X O 0.4019(18) 0.8089(11) 0.1165(11) 0.067(8) Uiso 0.25 1 d D U P A 2
C17X C 0.339(3) 0.813(2) 0.074(2) 0.081(10) Uiso 0.25 1 d D U P A 2
H17F H 0.3768 0.8312 0.0288 0.097 Uiso 0.25 1 calc R U P A 2
H17G H 0.2779 0.8502 0.0940 0.097 Uiso 0.25 1 calc R U P A 2
C18X C 0.305(4) 0.746(3) 0.0621(17) 0.090(11) Uiso 0.25 1 d D U P A 2
H18C H 0.3646 0.7123 0.0340 0.109 Uiso 0.25 1 calc R U P A 2
H18D H 0.2572 0.7570 0.0347 0.109 Uiso 0.25 1 calc R U P A 2
C19X C 0.574(3) 0.6628(19) 0.307(3) 0.085(11) Uiso 0.25 1 d D U P A 2
H19A H 0.6252 0.6814 0.2672 0.102 Uiso 0.25 1 calc R U P A 2
H19B H 0.6046 0.6562 0.3443 0.102 Uiso 0.25 1 calc R U P A 2
C20X C 0.560(3) 0.5948(17) 0.2877(19) 0.073(9) Uiso 0.25 1 d D U P A 2
H20E H 0.5172 0.5725 0.3289 0.087 Uiso 0.25 1 calc R U P A 2
H20F H 0.6268 0.5632 0.2718 0.087 Uiso 0.25 1 calc R U P A 2
O21X O 0.5124(15) 0.5947(10) 0.2362(11) 0.049(6) Uiso 0.25 1 d D U P A 2
C22X C 0.481(4) 0.5308(18) 0.220(2) 0.069(11) Uiso 0.25 1 d D U P A 2
H22C H 0.4170 0.5239 0.2558 0.083 Uiso 0.25 1 calc R U P A 2
H22D H 0.5337 0.4889 0.2218 0.083 Uiso 0.25 1 calc R U P A 2
C23X C 0.465(3) 0.529(3) 0.153(2) 0.065(11) Uiso 0.25 1 d D U P A 2
H23C H 0.5278 0.5365 0.1165 0.078 Uiso 0.25 1 calc R U P A 2
H23D H 0.4476 0.4801 0.1447 0.078 Uiso 0.25 1 calc R U P A 2
O24X O 0.3852(15) 0.5833(10) 0.1530(10) 0.041(6) Uiso 0.25 1 d D U P A 2
C25X C 0.356(3) 0.587(2) 0.0935(16) 0.088(11) Uiso 0.25 1 d D U P A 2
H25C H 0.3533 0.5365 0.0785 0.105 Uiso 0.25 1 calc R U P A 2
H25D H 0.4076 0.6078 0.0565 0.105 Uiso 0.25 1 calc R U P A 2
C26X C 0.250(2) 0.6338(14) 0.105(2) 0.087(16) Uiso 0.25 1 d D . P A 2
H26C H 0.2314 0.6335 0.0621 0.105 Uiso 0.25 1 calc R U P A 2
H26D H 0.1978 0.6126 0.1412 0.105 Uiso 0.25 1 calc R U P A 2
Fe1 Fe 0.17782(10) 0.21294(7) 0.26541(7) 0.0474(4) Uani 1 1 d . . . . .
Fe2 Fe 0.06449(10) 0.33730(7) 0.17895(7) 0.0465(4) Uani 1 1 d . . . . .
Fe3 Fe 0.07063(9) 0.21869(7) 0.12404(7) 0.0438(4) Uani 1 1 d . . . . .
N1 N 0.1161(5) 0.2412(3) 0.1938(3) 0.0442(19) Uani 1 1 d . . . . .
N2 N 0.0221(5) 0.3138(4) 0.1084(3) 0.047(2) Uani 1 1 d D . . . .
H1 H -0.010(5) 0.328(4) 0.072(3) 0.070 Uiso 1 1 d D U . . .
N11 N 0.0995(5) 0.1984(4) 0.3681(4) 0.051(2) Uani 1 1 d . . . . .
N21 N 0.2527(5) 0.1087(4) 0.2671(4) 0.0439(19) Uani 1 1 d . . . . .
C11 C 0.2779(7) -0.0214(5) 0.2949(5) 0.069(3) Uani 1 1 d . . . . .
H11A H 0.2430 -0.0512 0.2730 0.103 Uiso 1 1 calc R U . . .
H12B H 0.2815 -0.0435 0.3380 0.103 Uiso 1 1 calc R U . . .
H13C H 0.3472 -0.0193 0.2643 0.103 Uiso 1 1 calc R U . . .
C21 C 0.2192(8) 0.0553(5) 0.3095(6) 0.050(3) Uani 1 1 d . . . . .
C31 C 0.1312(8) 0.0670(6) 0.3691(5) 0.058(3) Uani 1 1 d . . . . .
C41 C 0.0813(8) 0.1370(6) 0.3990(5) 0.058(3) Uani 1 1 d . . . . .
C51 C 0.0086(8) 0.1377(6) 0.4691(5) 0.092(4) Uani 1 1 d . . . . .
H51A H -0.0103 0.1880 0.4880 0.139 Uiso 1 1 calc R U . . .
H51B H 0.0407 0.1069 0.4981 0.139 Uiso 1 1 calc R U . . .
H51C H -0.0529 0.1186 0.4674 0.139 Uiso 1 1 calc R U . . .
C61 C 0.0913(7) -0.0032(5) 0.4016(5) 0.091(4) Uani 1 1 d . . . . .
H61A H 0.0888 -0.0364 0.3656 0.137 Uiso 1 1 calc R U . . .
H61B H 0.0226 0.0097 0.4341 0.137 Uiso 1 1 calc R U . . .
H61C H 0.1373 -0.0275 0.4257 0.137 Uiso 1 1 calc R U . . .
C13 C 0.352(3) 0.0889(18) 0.2133(14) 0.041(6) Uani 0.6 1 d . U P B 1
C23 C 0.354(2) 0.068(2) 0.1479(17) 0.054(7) Uani 0.6 1 d . U P B 1
C33 C 0.4509(18) 0.0562(12) 0.0946(11) 0.051(6) Uani 0.6 1 d . U P B 1
H33 H 0.4547 0.0384 0.0506 0.061 Uiso 0.6 1 calc R U P B 1
C43 C 0.5419(19) 0.0708(11) 0.1079(10) 0.056(6) Uani 0.6 1 d . U P B 1
H43 H 0.6052 0.0673 0.0721 0.067 Uiso 0.6 1 calc R U P B 1
C53 C 0.5352(17) 0.0896(11) 0.1720(11) 0.052(6) Uani 0.6 1 d . U P B 1
H53 H 0.5963 0.0957 0.1814 0.063 Uiso 0.6 1 calc R U P B 1
C63 C 0.447(2) 0.1002(12) 0.2232(11) 0.050(6) Uani 0.6 1 d . U P B 1
C73 C 0.254(2) 0.054(2) 0.133(2) 0.068(10) Uani 0.6 1 d . U P B 1
H73A H 0.2703 0.0403 0.0850 0.102 Uiso 0.6 1 calc R U P B 1
H73B H 0.2264 0.0141 0.1618 0.102 Uiso 0.6 1 calc R U P B 1
H73C H 0.2039 0.0986 0.1445 0.102 Uiso 0.6 1 calc R U P B 1
C83 C 0.4408(14) 0.1206(11) 0.2958(11) 0.060(6) Uani 0.6 1 d . U P B 1
H83A H 0.4062 0.1711 0.3070 0.090 Uiso 0.6 1 calc R U P B 1
H83B H 0.5098 0.1166 0.2997 0.090 Uiso 0.6 1 calc R U P B 1
H83C H 0.4020 0.0873 0.3276 0.090 Uiso 0.6 1 calc R U P B 1
C1B C 0.350(5) 0.100(3) 0.226(2) 0.051(10) Uiso 0.4 1 d G U P B 2
C2B C 0.367(3) 0.075(4) 0.156(2) 0.035(9) Uiso 0.4 1 d G U P B 2
C3B C 0.466(3) 0.070(2) 0.1125(18) 0.050(9) Uiso 0.4 1 d G U P B 2
H3B H 0.4781 0.0642 0.0646 0.060 Uiso 0.4 1 calc R U P B 2
C4B C 0.550(4) 0.072(3) 0.137(2) 0.059(11) Uiso 0.4 1 d . U P B 2
H4B H 0.6184 0.0657 0.1074 0.071 Uiso 0.4 1 calc R U P B 2
C5B C 0.529(3) 0.0851(16) 0.2073(15) 0.050(8) Uiso 0.4 1 d . U P B 2
H5B H 0.5844 0.0814 0.2256 0.060 Uiso 0.4 1 calc R U P B 2
C6B C 0.428(3) 0.1033(19) 0.2522(17) 0.026(7) Uiso 0.4 1 d . U P B 2
C7B C 0.278(4) 0.059(3) 0.134(3) 0.020(9) Uiso 0.4 1 d . U P B 2
H7BA H 0.2392 0.0271 0.1680 0.031 Uiso 0.4 1 calc R U P B 2
H7BB H 0.3038 0.0338 0.0893 0.031 Uiso 0.4 1 calc R U P B 2
H7BC H 0.2342 0.1047 0.1322 0.031 Uiso 0.4 1 calc R U P B 2
C8B C 0.409(2) 0.1165(19) 0.3287(14) 0.066(12) Uiso 0.4 1 d . U P B 2
H8BA H 0.3891 0.1691 0.3400 0.099 Uiso 0.4 1 calc R U P B 2
H8BB H 0.4712 0.0987 0.3402 0.099 Uiso 0.4 1 calc R U P B 2
H8BC H 0.3535 0.0902 0.3551 0.099 Uiso 0.4 1 calc R U P B 2
C12 C 0.044(2) 0.2675(19) 0.4086(14) 0.055(7) Uani 0.6 1 d . U P C 1
C22 C -0.0502(18) 0.2993(13) 0.4030(13) 0.063(7) Uani 0.6 1 d . U P C 1
C32 C -0.0822(15) 0.3733(14) 0.4352(11) 0.077(7) Uani 0.6 1 d . U P C 1
H32 H -0.1422 0.4022 0.4310 0.093 Uiso 0.6 1 calc R U P C 1
C42 C -0.030(2) 0.4000(14) 0.4694(13) 0.085(8) Uani 0.6 1 d . U P C 1
H42 H -0.0568 0.4477 0.4892 0.103 Uiso 0.6 1 calc R U P C 1
C52 C 0.0613(15) 0.3674(13) 0.4807(10) 0.058(6) Uani 0.6 1 d G U P C 1
H52 H 0.0938 0.3892 0.5082 0.069 Uiso 0.6 1 calc R U P C 1
C62 C 0.1009(16) 0.2945(13) 0.4444(12) 0.054(6) Uani 0.6 1 d . U P C 1
C72 C -0.1060(14) 0.2645(10) 0.3677(12) 0.072(6) Uani 0.6 1 d . U P C 1
H72A H -0.0702 0.2628 0.3184 0.108 Uiso 0.6 1 calc R U P C 1
H72B H -0.1747 0.2923 0.3769 0.108 Uiso 0.6 1 calc R U P C 1
H72C H -0.1113 0.2145 0.3838 0.108 Uiso 0.6 1 calc R U P C 1
C82 C 0.1967(16) 0.2568(11) 0.4547(9) 0.079(7) Uani 0.6 1 d . U P C 1
H82A H 0.2510 0.2502 0.4106 0.119 Uiso 0.6 1 calc R U P C 1
H82B H 0.1854 0.2089 0.4744 0.119 Uiso 0.6 1 calc R U P C 1
H82C H 0.2170 0.2866 0.4860 0.119 Uiso 0.6 1 calc R U P C 1
C1A C 0.081(3) 0.264(3) 0.404(2) 0.039(9) Uiso 0.4 1 d . U P C 2
C2A C -0.006(3) 0.311(2) 0.4044(19) 0.048(8) Uiso 0.4 1 d . U P C 2
C3A C -0.029(3) 0.370(3) 0.445(2) 0.074(9) Uiso 0.4 1 d . U P C 2
H3A H -0.0905 0.4011 0.4471 0.089 Uiso 0.4 1 calc R U P C 2
C4A C 0.023(3) 0.390(3) 0.480(2) 0.075(11) Uiso 0.4 1 d . U P C 2
H4A H 0.0032 0.4366 0.5041 0.090 Uiso 0.4 1 calc R U P C 2
C5A C 0.114(2) 0.3401(16) 0.4848(14) 0.058(8) Uiso 0.4 1 d . U P C 2
H5A H 0.1490 0.3518 0.5153 0.069 Uiso 0.4 1 calc R U P C 2
C6A C 0.146(3) 0.281(2) 0.447(2) 0.046(10) Uiso 0.4 1 d . U P C 2
C7A C -0.071(3) 0.2964(18) 0.3660(19) 0.054(11) Uiso 0.4 1 d . U P C 2
H7AA H -0.0350 0.2984 0.3169 0.081 Uiso 0.4 1 calc R U P C 2
H7AB H -0.1327 0.3333 0.3783 0.081 Uiso 0.4 1 calc R U P C 2
H7AC H -0.0910 0.2475 0.3764 0.081 Uiso 0.4 1 calc R U P C 2
C8A C 0.236(2) 0.2185(14) 0.4462(15) 0.065(10) Uiso 0.4 1 d . U P C 2
H8AA H 0.2092 0.1790 0.4756 0.098 Uiso 0.4 1 calc R U P C 2
H8AB H 0.2856 0.2386 0.4631 0.098 Uiso 0.4 1 calc R U P C 2
H8AC H 0.2695 0.1992 0.3992 0.098 Uiso 0.4 1 calc R U P C 2
N14 N 0.1573(5) 0.3939(4) 0.2044(3) 0.0420(19) Uani 1 1 d . . . . .
N24 N -0.0428(5) 0.4264(4) 0.2070(4) 0.045(2) Uani 1 1 d . . . . .
C14 C 0.2147(6) 0.4819(5) 0.2682(4) 0.060(3) Uani 1 1 d . . . . .
H14A H 0.2173 0.4661 0.3135 0.089 Uiso 1 1 calc R U . . .
H14B H 0.2016 0.5356 0.2682 0.089 Uiso 1 1 calc R U . . .
H14C H 0.2802 0.4643 0.2337 0.089 Uiso 1 1 calc R U . . .
C24 C 0.1302(8) 0.4509(5) 0.2518(5) 0.049(3) Uani 1 1 d . . . . .
C34 C 0.0289(8) 0.4847(5) 0.2811(5) 0.052(3) Uani 1 1 d . . . . .
C44 C -0.0487(7) 0.4772(5) 0.2549(5) 0.052(3) Uani 1 1 d . . . . .
C54 C -0.1473(7) 0.5312(5) 0.2788(5) 0.077(3) Uani 1 1 d . . . . .
H54A H -0.1870 0.5283 0.2472 0.116 Uiso 1 1 calc R U . . .
H54B H -0.1310 0.5810 0.2798 0.116 Uiso 1 1 calc R U . . .
H54C H -0.1874 0.5189 0.3249 0.116 Uiso 1 1 calc R U . . .
C64 C 0.0078(7) 0.5379(5) 0.3412(4) 0.068(3) Uani 1 1 d . . . . .
H64A H 0.0552 0.5223 0.3672 0.102 Uiso 1 1 calc R U . . .
H64B H -0.0627 0.5386 0.3710 0.102 Uiso 1 1 calc R U . . .
H64C H 0.0172 0.5871 0.3242 0.102 Uiso 1 1 calc R U . . .
C15 C 0.2648(7) 0.3692(5) 0.1737(5) 0.042(2) Uani 1 1 d . . . . .
C25 C 0.3185(7) 0.3207(5) 0.2098(5) 0.043(2) Uani 1 1 d . . . . .
C35 C 0.4218(7) 0.2979(4) 0.1776(5) 0.045(2) Uani 1 1 d . . . . .
H35 H 0.4586 0.2649 0.2005 0.054 Uiso 1 1 calc R U . . .
C45 C 0.4738(7) 0.3210(5) 0.1137(5) 0.052(3) Uani 1 1 d . . . . .
H45 H 0.5454 0.3067 0.0942 0.062 Uiso 1 1 calc R U . . .
C55 C 0.4175(8) 0.3666(5) 0.0780(5) 0.056(3) Uani 1 1 d . . . . .
H55 H 0.4511 0.3816 0.0333 0.067 Uiso 1 1 calc R U . . .
C65 C 0.3141(7) 0.3893(4) 0.1076(5) 0.042(2) Uani 1 1 d . . . . .
C75 C 0.2635(6) 0.2933(5) 0.2758(4) 0.049(3) Uani 1 1 d . . . . .
H75A H 0.2174 0.3345 0.3046 0.059 Uiso 1 1 calc R U . . .
H75B H 0.3132 0.2726 0.2993 0.059 Uiso 1 1 calc R U . . .
C85 C 0.2548(6) 0.4358(4) 0.0679(4) 0.052(3) Uani 1 1 d . . . . .
H85A H 0.2028 0.4091 0.0606 0.078 Uiso 1 1 calc R U . . .
H85B H 0.3016 0.4468 0.0236 0.078 Uiso 1 1 calc R U . . .
H85C H 0.2215 0.4816 0.0938 0.078 Uiso 1 1 calc R U . . .
C16 C -0.1204(8) 0.4347(6) 0.1722(5) 0.056(3) Uani 1 1 d . . . . .
C26 C -0.2002(9) 0.3962(6) 0.1919(6) 0.059(3) Uani 1 1 d . . . . .
C36 C -0.2673(9) 0.3968(6) 0.1543(7) 0.089(4) Uani 1 1 d . . . . .
H36 H -0.3219 0.3687 0.1675 0.106 Uiso 1 1 calc R U . . .
C46 C -0.2531(10) 0.4390(8) 0.0973(8) 0.091(5) Uani 1 1 d . . . . .
H46 H -0.2980 0.4391 0.0706 0.109 Uiso 1 1 calc R U . . .
C56 C -0.1764(11) 0.4808(7) 0.0781(6) 0.091(5) Uani 1 1 d . . . . .
H56 H -0.1704 0.5108 0.0394 0.110 Uiso 1 1 calc R U . . .
C66 C -0.1050(9) 0.4800(6) 0.1154(6) 0.084(4) Uani 1 1 d . . . . .
C76 C -0.2164(7) 0.3513(6) 0.2548(6) 0.091(4) Uani 1 1 d . . . . .
H76A H -0.1601 0.3105 0.2473 0.137 Uiso 1 1 calc R U . . .
H76B H -0.2812 0.3319 0.2644 0.137 Uiso 1 1 calc R U . . .
H76C H -0.2184 0.3821 0.2937 0.137 Uiso 1 1 calc R U . . .
C86 C -0.0174(8) 0.5235(6) 0.0950(5) 0.106(5) Uani 1 1 d . . . . .
H86A H -0.0204 0.5549 0.1338 0.159 Uiso 1 1 calc R U . . .
H86B H -0.0221 0.5540 0.0563 0.159 Uiso 1 1 calc R U . . .
H86C H 0.0473 0.4899 0.0816 0.159 Uiso 1 1 calc R U . . .
N17 N -0.0135(5) 0.1344(4) 0.1347(4) 0.0396(18) Uani 1 1 d . . . . .
N27 N 0.1561(5) 0.1743(4) 0.0297(3) 0.0372(18) Uani 1 1 d . . . . .
C17 C 0.2392(6) 0.0829(4) -0.0626(4) 0.049(3) Uani 1 1 d . . . . .
H17A H 0.2407 0.1238 -0.0937 0.074 Uiso 1 1 calc R U . . .
H17B H 0.2181 0.0413 -0.0809 0.074 Uiso 1 1 calc R U . . .
H17C H 0.3075 0.0683 -0.0582 0.074 Uiso 1 1 calc R U . . .
C27 C 0.1644(6) 0.1061(6) 0.0067(5) 0.045(2) Uani 1 1 d . . . . .
C37 C 0.1086(7) 0.0526(4) 0.0451(4) 0.035(2) Uani 1 1 d . . . . .
C47 C 0.0207(7) 0.0693(5) 0.1022(5) 0.047(3) Uani 1 1 d . . . . .
C57 C -0.0442(6) 0.0074(4) 0.1248(4) 0.058(3) Uani 1 1 d . . . . .
H57A H -0.0144 -0.0263 0.1532 0.087 Uiso 1 1 calc R U . . .
H57B H -0.0455 -0.0194 0.0843 0.087 Uiso 1 1 calc R U . . .
H57C H -0.1141 0.0283 0.1514 0.087 Uiso 1 1 calc R U . . .
C67 C 0.1443(6) -0.0275(4) 0.0214(4) 0.056(3) Uani 1 1 d . . . . .
H67A H 0.1055 -0.0411 -0.0079 0.083 Uiso 1 1 calc R U . . .
H67B H 0.1330 -0.0586 0.0614 0.083 Uiso 1 1 calc R U . . .
H67C H 0.2173 -0.0341 -0.0045 0.083 Uiso 1 1 calc R U . . .
C18 C 0.2033(8) 0.2272(5) -0.0175(5) 0.048(3) Uani 1 1 d . . . . .
C28 C 0.1524(8) 0.2611(5) -0.0620(5) 0.057(3) Uani 1 1 d . . . . .
C38 C 0.2004(8) 0.3134(5) -0.1041(5) 0.065(3) Uani 1 1 d . . . . .
H38 H 0.1669 0.3383 -0.1338 0.078 Uiso 1 1 calc R U . . .
C48 C 0.2947(8) 0.3316(5) -0.1054(5) 0.062(3) Uani 1 1 d . . . . .
H48 H 0.3264 0.3663 -0.1363 0.075 Uiso 1 1 calc R U . . .
C58 C 0.3408(7) 0.2970(5) -0.0598(5) 0.053(3) Uani 1 1 d . . . . .
H58 H 0.4041 0.3098 -0.0587 0.063 Uiso 1 1 calc R U . . .
C68 C 0.2974(7) 0.2446(5) -0.0158(4) 0.045(2) Uani 1 1 d . . . . .
C78 C 0.0502(6) 0.2431(5) -0.0608(5) 0.064(3) Uani 1 1 d . . . . .
H78A H 0.0009 0.2553 -0.0153 0.096 Uiso 1 1 calc R U . . .
H78B H 0.0561 0.1907 -0.0712 0.096 Uiso 1 1 calc R U . . .
H78C H 0.0268 0.2716 -0.0952 0.096 Uiso 1 1 calc R U . . .
C88 C 0.3497(6) 0.2090(4) 0.0329(4) 0.054(3) Uani 1 1 d . . . . .
H88A H 0.4158 0.2263 0.0247 0.081 Uiso 1 1 calc R U . . .
H88B H 0.3608 0.1557 0.0257 0.081 Uiso 1 1 calc R U . . .
H88C H 0.3069 0.2218 0.0801 0.081 Uiso 1 1 calc R U . . .
C19 C -0.1079(7) 0.1456(5) 0.1873(5) 0.047(3) Uani 1 1 d . . . . .
C29 C -0.1947(8) 0.1788(5) 0.1689(6) 0.061(3) Uani 1 1 d . . . . .
C39 C -0.2872(8) 0.1893(5) 0.2204(7) 0.064(3) Uani 1 1 d . . . . .
H39 H -0.3465 0.2117 0.2100 0.077 Uiso 1 1 calc R U . . .
C49 C -0.2962(9) 0.1680(6) 0.2871(7) 0.079(3) Uani 1 1 d . . . . .
H49 H -0.3613 0.1748 0.3210 0.095 Uiso 1 1 calc R U . . .
C59 C -0.2123(9) 0.1375(5) 0.3038(5) 0.071(3) Uani 1 1 d . . . . .
H59 H -0.2185 0.1239 0.3496 0.086 Uiso 1 1 calc R U . . .
C69 C -0.1177(8) 0.1265(5) 0.2536(6) 0.056(3) Uani 1 1 d . . . . .
C79 C -0.1854(6) 0.2024(5) 0.0972(5) 0.060(3) Uani 1 1 d . . . . .
H79A H -0.1461 0.2434 0.0866 0.090 Uiso 1 1 calc R U . . .
H79B H -0.2537 0.2178 0.0932 0.090 Uiso 1 1 calc R U . . .
H79C H -0.1503 0.1613 0.0649 0.090 Uiso 1 1 calc R U . . .
C89 C -0.0248(6) 0.0901(5) 0.2727(4) 0.065(3) Uani 1 1 d . . . . .
H89A H 0.0015 0.0429 0.2478 0.098 Uiso 1 1 calc R U . . .
H89B H -0.0447 0.0821 0.3220 0.098 Uiso 1 1 calc R U . . .
H89C H 0.0284 0.1219 0.2605 0.098 Uiso 1 1 calc R U . . .
C1S C -0.1755(10) -0.1159(8) 0.3540(7) 0.142(5) Uiso 1 1 d D . . . .
C2S C -0.1693(8) -0.1855(7) 0.3610(6) 0.109(4) Uiso 1 1 d D . . . .
H2S H -0.1588 -0.2001 0.4031 0.131 Uiso 1 1 calc R U . . .
C3S C -0.1744(10) -0.2461(7) 0.3210(8) 0.161(6) Uiso 1 1 d D . . . .
H3S H -0.1743 -0.2961 0.3328 0.193 Uiso 1 1 calc R U . . .
C4S C -0.1797(10) -0.2126(8) 0.2585(7) 0.157(6) Uiso 1 1 d D . . . .
H4S H -0.1804 -0.2446 0.2229 0.188 Uiso 1 1 calc R U . . .
C5S C -0.1835(9) -0.1435(7) 0.2454(7) 0.138(5) Uiso 1 1 d D . . . .
H5S H -0.1830 -0.1319 0.2001 0.165 Uiso 1 1 calc R U . . .
C6S C -0.1884(11) -0.0827(8) 0.2875(8) 0.177(6) Uiso 1 1 d D . . . .
H6S H -0.1977 -0.0323 0.2771 0.212 Uiso 1 1 calc R U . . .
C7S C -0.1838(13) -0.0551(9) 0.4027(9) 0.249(9) Uiso 1 1 d D . . . .
H7S1 H -0.2051 -0.0725 0.4496 0.373 Uiso 1 1 calc R U . . .
H7S2 H -0.2346 -0.0145 0.3976 0.373 Uiso 1 1 calc R U . . .
H7S3 H -0.1173 -0.0382 0.3930 0.373 Uiso 1 1 calc R U . . .
C8S C 0.5125(17) 0.0798(13) 0.5569(14) 0.160(9) Uiso 0.7 1 d D U P D 1
C9S C 0.6098(14) 0.0815(10) 0.5442(10) 0.132(7) Uiso 0.7 1 d D U P D 1
H9S H 0.6479 0.0407 0.5584 0.159 Uiso 0.7 1 calc R U P D 1
C10S C 0.6654(15) 0.1386(12) 0.5110(12) 0.168(9) Uiso 0.7 1 d D U P D 1
H10S H 0.7334 0.1419 0.5098 0.202 Uiso 0.7 1 calc R U P D 1
C11S C 0.6082(15) 0.1887(10) 0.4805(10) 0.141(8) Uiso 0.7 1 d D U P D 1
H11S H 0.6417 0.2257 0.4540 0.169 Uiso 0.7 1 calc R U P D 1
C12S C 0.5102(15) 0.1885(10) 0.4860(10) 0.131(7) Uiso 0.7 1 d D U P D 1
H12S H 0.4777 0.2250 0.4634 0.157 Uiso 0.7 1 calc R U P D 1
C13S C 0.4528(13) 0.1361(10) 0.5240(9) 0.115(6) Uiso 0.7 1 d D U P D 1
H13S H 0.3827 0.1361 0.5286 0.138 Uiso 0.7 1 calc R U P D 1
C14S C 0.4453(16) 0.0301(12) 0.6033(11) 0.209(10) Uiso 0.7 1 d D U P D 1
H14H H 0.4236 -0.0030 0.5755 0.313 Uiso 0.7 1 calc R U P D 1
H14I H 0.3850 0.0598 0.6345 0.313 Uiso 0.7 1 calc R U P D 1
H14J H 0.4838 0.0011 0.6299 0.313 Uiso 0.7 1 calc R U P D 1
C8C C 0.509(2) 0.1363(18) 0.508(2) 0.102(11) Uiso 0.3 1 d D U P E 2
C9C C 0.483(2) 0.0833(16) 0.5486(18) 0.061(10) Uiso 0.3 1 d D U P E 2
H9C H 0.4121 0.0807 0.5689 0.074 Uiso 0.3 1 calc R U P E 2
C10C C 0.557(2) 0.0279(16) 0.5646(19) 0.103(12) Uiso 0.3 1 d D U P E 2
H10C H 0.5353 -0.0115 0.5932 0.123 Uiso 0.3 1 calc R U P E 2
C11C C 0.658(2) 0.0338(19) 0.538(2) 0.137(15) Uiso 0.3 1 d D U P E 2
H11F H 0.7086 -0.0062 0.5401 0.165 Uiso 0.3 1 calc R U P E 2
C12C C 0.687(2) 0.096(2) 0.508(2) 0.120(14) Uiso 0.3 1 d D U P E 2
H12E H 0.7529 0.1075 0.5049 0.144 Uiso 0.3 1 calc R U P E 2
C13C C 0.6213(19) 0.1427(17) 0.4821(17) 0.072(10) Uiso 0.3 1 d D U P E 2
H13Y H 0.6463 0.1778 0.4493 0.087 Uiso 0.3 1 calc R U P E 2
C14C C 0.443(2) 0.1939(14) 0.4833(15) 0.060(10) Uiso 0.3 1 d D U P E 2
H14K H 0.3825 0.1742 0.4802 0.090 Uiso 0.3 1 calc R U P E 2
H14L H 0.4811 0.2095 0.4381 0.090 Uiso 0.3 1 calc R U P E 2
H14M H 0.4209 0.2360 0.5156 0.090 Uiso 0.3 1 calc R U P E 2
C15S C -0.3740(15) 0.5868(11) 0.5317(10) 0.099(8) Uiso 0.44 1 d D U P F 1
C16S C -0.3500(17) 0.5972(11) 0.5870(11) 0.074(8) Uiso 0.44 1 d D U P F 1
H16S H -0.2799 0.5863 0.5840 0.088 Uiso 0.44 1 calc R U P F 1
C17S C -0.4197(18) 0.6235(12) 0.6509(11) 0.093(8) Uiso 0.44 1 d D U P F 1
H17S H -0.4000 0.6291 0.6907 0.112 Uiso 0.44 1 calc R U P F 1
C18S C -0.520(2) 0.6403(19) 0.6498(15) 0.172(16) Uiso 0.44 1 d D U P F 1
H18S H -0.5694 0.6614 0.6906 0.206 Uiso 0.44 1 calc R U P F 1
C19S C -0.5539(17) 0.6298(14) 0.5973(14) 0.127(9) Uiso 0.44 1 d D U P F 1
H19S H -0.6244 0.6431 0.6019 0.152 Uiso 0.44 1 calc R U P F 1
C20S C -0.4854(18) 0.599(3) 0.5347(16) 0.194(15) Uiso 0.44 1 d D U P F 1
H20S H -0.5075 0.5866 0.4975 0.232 Uiso 0.44 1 calc R U P F 1
C21S C -0.2996(19) 0.5584(17) 0.4657(12) 0.148(13) Uiso 0.44 1 d D U P F 1
H21A H -0.2568 0.5958 0.4455 0.222 Uiso 0.44 1 calc R U P F 1
H21B H -0.3363 0.5464 0.4345 0.222 Uiso 0.44 1 calc R U P F 1
H21C H -0.2564 0.5143 0.4733 0.222 Uiso 0.44 1 calc R U P F 1
C15D C -0.4150(16) 0.6061(11) 0.5922(10) 0.135(8) Uiso 0.56 1 d D U P G 2
C16D C -0.3235(16) 0.5744(12) 0.5813(12) 0.144(10) Uiso 0.56 1 d D U P G 2
H16D H -0.2899 0.5852 0.6130 0.173 Uiso 0.56 1 calc R U P G 2
C17D C -0.2663(17) 0.5240(13) 0.5258(13) 0.208(12) Uiso 0.56 1 d D U P G 2
H17H H -0.2007 0.4977 0.5220 0.250 Uiso 0.56 1 calc R U P G 2
C18D C -0.3163(19) 0.5178(14) 0.4787(13) 0.158(11) Uiso 0.56 1 d D U P G 2
H18E H -0.2777 0.4993 0.4340 0.190 Uiso 0.56 1 calc R U P G 2
C19D C -0.4176(19) 0.5370(15) 0.4934(13) 0.210(12) Uiso 0.56 1 d D U P G 2
H19D H -0.4517 0.5150 0.4671 0.252 Uiso 0.56 1 calc R U P G 2
C20D C -0.4755(18) 0.5878(19) 0.5456(15) 0.172(12) Uiso 0.56 1 d D U P G 2
H20G H -0.5444 0.6085 0.5513 0.206 Uiso 0.56 1 calc R U P G 2
C21D C -0.4817(16) 0.6567(11) 0.6499(9) 0.090(7) Uiso 0.56 1 d D U P G 2
H21D H -0.5012 0.6292 0.6920 0.134 Uiso 0.56 1 calc R U P G 2
H21E H -0.5433 0.6784 0.6390 0.134 Uiso 0.56 1 calc R U P G 2
H21F H -0.4442 0.6957 0.6563 0.134 Uiso 0.56 1 calc R U P G 2

loop_
_atom_site_aniso_label
_atom_site_aniso_U_11
_atom_site_aniso_U_22
_atom_site_aniso_U_33
_atom_site_aniso_U_23
_atom_site_aniso_U_13
_atom_site_aniso_U_12
K1 0.0507(13) 0.0481(13) 0.0451(14) -0.0003(11) -0.0065(11) -0.0038(10)
N10 0.086(9) 0.122(10) 0.050(8) 0.017(7) -0.009(7) 0.006(8)
C20 0.108(12) 0.129(13) 0.039(10) -0.009(9) -0.006(10) -0.002(11)
C30 0.092(12) 0.118(13) 0.087(12) 0.014(11) 0.023(10) -0.001(11)
O40 0.071(7) 0.038(6) 0.048(6) 0.000(5) 0.011(5) -0.008(5)
C50 0.079(11) 0.074(11) 0.066(10) -0.024(9) 0.003(9) 0.003(9)
C60 0.075(9) 0.084(11) 0.077(11) -0.030(9) -0.014(9) 0.009(9)
O70 0.066(7) 0.068(8) 0.061(7) 0.000(6) 0.002(5) 0.000(5)
C80 0.050(9) 0.122(12) 0.102(12) 0.016(11) 0.003(9) 0.013(9)
C90 0.048(9) 0.074(10) 0.099(11) 0.036(9) -0.028(8) -0.034(7)
N100 0.064(8) 0.073(8) 0.075(8) 0.007(7) -0.027(7) -0.019(6)
C110 0.086(11) 0.125(12) 0.069(11) 0.017(9) -0.040(9) -0.015(10)
C120 0.104(11) 0.094(11) 0.072(10) 0.000(9) -0.039(9) -0.001(10)
O130 0.067(6) 0.076(7) 0.057(6) 0.003(6) 0.003(5) -0.002(6)
C140 0.064(10) 0.055(11) 0.087(11) -0.013(9) -0.018(9) 0.023(8)
C150 0.071(10) 0.036(8) 0.094(13) -0.014(10) -0.021(10) -0.010(7)
O160 0.054(6) 0.060(6) 0.090(7) 0.005(5) -0.019(5) -0.004(5)
C170 0.061(11) 0.067(11) 0.089(12) 0.030(9) -0.023(9) -0.024(9)
C180 0.093(11) 0.064(10) 0.095(11) 0.025(8) -0.064(9) -0.007(9)
C190 0.102(12) 0.115(13) 0.079(12) 0.019(11) -0.013(10) 0.028(10)
C200 0.098(11) 0.052(9) 0.073(10) 0.029(8) -0.016(9) 0.010(8)
O210 0.093(7) 0.063(6) 0.064(7) 0.017(6) -0.012(6) -0.002(6)
C220 0.072(10) 0.033(8) 0.082(11) -0.023(8) 0.002(9) -0.010(8)
C230 0.053(9) 0.060(9) 0.056(9) 0.011(8) -0.011(7) -0.018(7)
O240 0.069(6) 0.047(6) 0.069(6) -0.014(5) -0.020(5) -0.009(5)
C250 0.087(10) 0.079(10) 0.079(10) -0.013(8) -0.046(9) -0.031(9)
C260 0.082(10) 0.107(11) 0.056(9) 0.009(9) -0.042(8) -0.002(9)
Fe1 0.0537(10) 0.0485(9) 0.0416(10) 0.0051(8) -0.0191(8) -0.0030(8)
Fe2 0.0459(9) 0.0456(10) 0.0455(10) 0.0022(8) -0.0135(8) -0.0005(8)
Fe3 0.0420(9) 0.0434(9) 0.0451(10) -0.0005(7) -0.0139(8) -0.0028(7)
N1 0.047(5) 0.044(5) 0.044(5) 0.001(4) -0.017(4) -0.007(4)
N2 0.051(5) 0.050(5) 0.038(5) -0.003(4) -0.015(4) -0.005(4)
N11 0.065(6) 0.041(5) 0.050(6) 0.011(5) -0.021(4) -0.015(5)
N21 0.043(5) 0.048(5) 0.043(5) -0.002(4) -0.013(4) -0.018(4)
C11 0.092(8) 0.047(7) 0.073(8) 0.008(5) -0.034(6) -0.008(6)
C21 0.057(7) 0.031(6) 0.076(8) 0.017(6) -0.033(6) -0.023(6)
C31 0.061(7) 0.065(8) 0.061(8) 0.037(7) -0.026(6) -0.040(6)
C41 0.081(8) 0.045(7) 0.051(8) 0.002(6) -0.027(7) -0.001(6)
C51 0.116(10) 0.103(9) 0.047(8) 0.014(7) -0.007(7) -0.020(7)
C61 0.097(9) 0.073(8) 0.098(9) 0.027(7) -0.016(7) -0.025(7)
C13 0.041(10) 0.027(12) 0.055(14) 0.004(10) -0.011(11) -0.016(8)
C23 0.050(12) 0.037(13) 0.059(13) 0.028(11) 0.004(12) -0.005(11)
C33 0.065(13) 0.031(11) 0.060(12) 0.005(9) -0.020(10) -0.016(9)
C43 0.053(12) 0.060(11) 0.051(13) 0.019(10) -0.018(11) 0.008(9)
C53 0.046(11) 0.056(12) 0.045(14) 0.026(12) -0.003(13) -0.004(9)
C63 0.053(12) 0.056(10) 0.038(12) -0.002(11) -0.010(12) -0.010(9)
C73 0.038(19) 0.097(18) 0.079(16) -0.009(12) -0.034(15) -0.004(15)
C83 0.031(12) 0.090(15) 0.054(16) 0.007(13) -0.012(12) 0.001(10)
C12 0.051(16) 0.071(14) 0.035(11) 0.006(10) 0.013(13) -0.040(14)
C22 0.045(13) 0.068(13) 0.068(13) 0.005(11) 0.002(12) -0.028(12)
C32 0.050(12) 0.096(14) 0.068(13) -0.009(11) 0.001(10) 0.003(12)
C42 0.068(15) 0.083(14) 0.087(15) -0.033(12) 0.004(13) -0.011(13)
C52 0.049(12) 0.080(14) 0.041(10) -0.001(10) -0.016(10) 0.007(11)
C62 0.042(12) 0.065(12) 0.056(12) 0.009(10) -0.009(11) -0.030(11)
C72 0.037(12) 0.072(14) 0.093(16) -0.026(12) -0.001(11) -0.006(11)
C82 0.121(19) 0.066(16) 0.044(12) 0.016(11) -0.031(13) 0.019(15)
N14 0.046(5) 0.046(5) 0.033(5) 0.001(4) -0.015(4) 0.000(4)
N24 0.055(5) 0.036(5) 0.045(5) -0.005(4) -0.021(4) -0.001(4)
C14 0.069(7) 0.062(7) 0.053(7) -0.015(5) -0.013(6) -0.040(6)
C24 0.072(8) 0.040(6) 0.031(6) -0.005(5) -0.012(6) -0.003(6)
C34 0.043(7) 0.053(7) 0.053(7) -0.021(6) -0.012(6) 0.007(6)
C44 0.048(7) 0.046(7) 0.048(7) -0.018(6) 0.005(6) -0.002(6)
C54 0.074(8) 0.092(8) 0.051(7) -0.032(6) -0.008(6) 0.013(7)
C64 0.079(7) 0.074(7) 0.040(7) -0.018(6) 0.000(6) -0.016(6)
C15 0.040(7) 0.051(6) 0.042(7) -0.015(5) -0.020(6) -0.010(5)
C25 0.045(7) 0.046(6) 0.039(7) -0.015(5) -0.013(6) -0.012(5)
C35 0.045(7) 0.049(6) 0.035(6) -0.010(5) -0.009(5) 0.001(5)
C45 0.041(6) 0.062(7) 0.040(7) -0.006(6) 0.007(6) -0.010(5)
C55 0.062(8) 0.068(7) 0.036(6) 0.010(6) -0.009(6) -0.018(6)
C65 0.051(7) 0.044(6) 0.029(6) -0.006(5) -0.005(6) -0.013(5)
C75 0.040(6) 0.070(7) 0.041(6) 0.004(5) -0.022(5) -0.002(5)
C85 0.065(7) 0.044(6) 0.046(6) 0.003(5) -0.015(5) -0.007(5)
C16 0.039(7) 0.057(8) 0.061(8) -0.017(6) -0.005(6) 0.010(6)
C26 0.051(8) 0.063(8) 0.065(8) -0.020(7) -0.030(7) 0.016(6)
C36 0.070(9) 0.088(10) 0.106(12) -0.035(9) -0.039(9) 0.024(7)
C46 0.056(10) 0.112(13) 0.098(13) -0.063(10) -0.034(10) 0.037(8)
C56 0.091(11) 0.101(11) 0.058(9) -0.017(8) -0.024(9) 0.068(9)
C66 0.074(9) 0.075(9) 0.067(9) 0.034(7) 0.008(8) 0.028(7)
C76 0.076(8) 0.088(9) 0.101(10) 0.000(8) -0.015(7) -0.012(7)
C86 0.099(10) 0.100(9) 0.071(9) 0.034(7) 0.019(7) 0.032(8)
N17 0.027(5) 0.047(5) 0.040(5) -0.001(4) -0.003(4) -0.010(4)
N27 0.030(4) 0.041(5) 0.045(5) 0.005(4) -0.017(4) -0.005(4)
C17 0.042(6) 0.055(6) 0.042(6) 0.002(5) -0.004(5) -0.001(5)
C27 0.037(6) 0.051(7) 0.040(7) 0.003(6) -0.005(5) 0.000(6)
C37 0.038(6) 0.032(6) 0.038(6) -0.006(5) -0.011(5) -0.015(5)
C47 0.034(6) 0.053(7) 0.057(8) -0.008(6) -0.016(6) -0.007(6)
C57 0.060(7) 0.056(7) 0.066(7) 0.001(6) -0.026(6) -0.019(6)
C67 0.059(6) 0.042(6) 0.072(7) 0.009(5) -0.029(5) -0.008(5)
C18 0.062(8) 0.039(6) 0.035(6) -0.003(5) 0.001(6) -0.011(6)
C28 0.080(8) 0.042(6) 0.059(7) 0.024(6) -0.040(6) -0.008(6)
C38 0.067(8) 0.066(8) 0.068(8) 0.017(6) -0.032(7) 0.001(6)
C48 0.078(8) 0.059(7) 0.033(6) 0.014(5) -0.001(6) 0.008(6)
C58 0.059(7) 0.036(6) 0.057(7) 0.005(5) -0.004(6) -0.015(5)
C68 0.042(7) 0.035(6) 0.050(7) 0.008(5) -0.006(5) -0.006(5)
C78 0.041(6) 0.085(8) 0.079(8) 0.022(6) -0.036(6) -0.020(5)
C88 0.053(6) 0.045(6) 0.061(7) -0.001(5) -0.013(6) -0.008(5)
C19 0.036(7) 0.059(7) 0.040(7) -0.025(6) 0.001(6) -0.014(5)
C29 0.042(7) 0.053(7) 0.076(9) -0.027(6) 0.000(7) -0.004(6)
C39 0.037(7) 0.065(8) 0.101(10) -0.007(7) -0.038(8) -0.007(6)
C49 0.053(9) 0.084(9) 0.087(11) -0.019(8) 0.007(8) -0.029(7)
C59 0.058(8) 0.094(9) 0.063(9) 0.009(7) -0.012(8) -0.028(7)
C69 0.041(7) 0.080(8) 0.044(8) -0.009(6) -0.003(6) -0.024(6)
C79 0.056(7) 0.052(7) 0.069(8) -0.003(6) -0.018(6) 0.001(5)
C89 0.054(7) 0.099(8) 0.050(7) 0.010(6) -0.019(6) -0.030(6)

loop_
_atom_type_symbol
_atom_type_description
_atom_type_scat_dispersion_real
_atom_type_scat_dispersion_imag
_atom_type_scat_source
C C 0.0181 0.0091 'International Tables Vol C Tables 4.2.6.8 and 6.1.1.4'
H H 0.0000 0.0000 'International Tables Vol C Tables 4.2.6.8 and 6.1.1.4'
Fe Fe -1.1336 3.1974 'International Tables Vol C Tables 4.2.6.8 and 6.1.1.4'
N N 0.0311 0.0180 'International Tables Vol C Tables 4.2.6.8 and 6.1.1.4'
O O 0.0492 0.0322 'International Tables Vol C Tables 4.2.6.8 and 6.1.1.4'
K K 0.3868 1.0657 'International Tables Vol C Tables 4.2.6.8 and 6.1.1.4'

loop_
_geom_angle_atom_site_label_1
_geom_angle_atom_site_label_2
_geom_angle_atom_site_label_3
_geom_angle
O21X K1 O4X 100.1(6)
O21X K1 O13X 101.6(6)
O4X K1 O13X 94.6(7)
O21X K1 O24X 62.0(5)
O4X K1 O24X 124.8(7)
O13X K1 O24X 138.3(6)
O160 K1 O70 95.8(3)
O160 K1 O210 136.0(3)
O70 K1 O210 123.9(3)
O160 K1 O130 60.9(3)
O70 K1 O130 130.7(3)
O210 K1 O130 98.4(3)
O160 K1 O40 120.3(3)
O70 K1 O40 60.1(3)
O210 K1 O40 97.7(3)
O130 K1 O40 93.2(3)
O160 K1 O240 99.9(3)
O70 K1 O240 98.5(3)
O210 K1 O240 59.5(3)
O130 K1 O240 126.4(2)
O40 K1 O240 134.6(3)
O21X K1 O16X 123.7(6)
O4X K1 O16X 131.2(7)
O13X K1 O16X 59.1(5)
O24X K1 O16X 96.6(6)
O21X K1 O7X 133.9(8)
O4X K1 O7X 60.2(5)
O13X K1 O7X 120.0(8)
O24X K1 O7X 93.8(7)
O16X K1 O7X 96.0(7)
C20 N10 C110 110.6(13)
C20 N10 C190 110.8(12)
C110 N10 C190 105.3(12)
C20 N10 K1 111.5(8)
C110 N10 K1 109.4(9)
C190 N10 K1 109.0(9)
N10 C20 C30 114.3(12)
N10 C20 H20A 108.7
C30 C20 H20A 108.7
N10 C20 H20B 108.7
C30 C20 H20B 108.7
H20A C20 H20B 107.6
O40 C30 C20 110.3(13)
O40 C30 H30A 109.6
C20 C30 H30A 109.6
O40 C30 H30B 109.6
C20 C30 H30B 109.6
H30A C30 H30B 108.1
C30 O40 C50 112.2(11)
C30 O40 K1 118.8(8)
C50 O40 K1 114.6(7)
O40 C50 C60 112.3(12)
O40 C50 H50A 109.1
C60 C50 H50A 109.1
O40 C50 H50B 109.1
C60 C50 H50B 109.1
H50A C50 H50B 107.9
O70 C60 C50 112.8(12)
O70 C60 H60A 109.0
C50 C60 H60A 109.0
O70 C60 H60B 109.0
C50 C60 H60B 109.0
H60A C60 H60B 107.8
C80 O70 C60 114.5(11)
C80 O70 K1 117.9(8)
C60 O70 K1 114.5(7)
O70 C80 C90 112.9(11)
O70 C80 H80A 109.0
C90 C80 H80A 109.0
O70 C80 H80B 109.0
C90 C80 H80B 109.0
H80A C80 H80B 107.8
C80 C90 N100 114.6(11)
C80 C90 H90A 108.6
N100 C90 H90A 108.6
C80 C90 H90B 108.6
N100 C90 H90B 108.6
H90A C90 H90B 107.6
C260 N100 C90 112.1(12)
C260 N100 C180 105.9(12)
C90 N100 C180 110.7(10)
C260 N100 K1 111.6(9)
C90 N100 K1 110.0(7)
C180 N100 K1 106.4(7)
N10 C110 C120 110.3(13)
N10 C110 H11D 109.6
C120 C110 H11D 109.6
N10 C110 H11E 109.6
C120 C110 H11E 109.6
H11D C110 H11E 108.1
O130 C120 C110 109.1(13)
O130 C120 H12F 109.9
C110 C120 H12F 109.9
O130 C120 H12G 109.9
C110 C120 H12G 109.9
H12F C120 H12G 108.3
C140 O130 C120 115.6(12)
C140 O130 K1 110.7(10)
C120 O130 K1 116.2(8)
O130 C140 C150 113.3(14)
O130 C140 H14D 108.9
C150 C140 H14D 108.9
O130 C140 H14E 108.9
C150 C140 H14E 108.9
H14D C140 H14E 107.7
C140 C150 O160 108.0(15)
C140 C150 H15A 110.1
O160 C150 H15A 110.1
C140 C150 H15B 110.1
O160 C150 H15B 110.1
H15A C150 H15B 108.4
C170 O160 C150 115.9(11)
C170 O160 K1 113.4(8)
C150 O160 K1 114.9(8)
O160 C170 C180 111.3(13)
O160 C170 H17D 109.4
C180 C170 H17D 109.4
O160 C170 H17E 109.4
C180 C170 H17E 109.4
H17D C170 H17E 108.0
C170 C180 N100 114.4(11)
C170 C180 H18A 108.7
N100 C180 H18A 108.7
C170 C180 H18B 108.7
N100 C180 H18B 108.7
H18A C180 H18B 107.6
C200 C190 N10 117.3(13)
C200 C190 H19C 108.0
N10 C190 H19C 108.0
C200 C190 H19E 108.0
N10 C190 H19E 108.0
H19C C190 H19E 107.2
C190 C200 O210 113.5(12)
C190 C200 H20C 108.9
O210 C200 H20C 108.9
C190 C200 H20D 108.9
O210 C200 H20D 108.9
H20C C200 H20D 107.7
C220 O210 C200 117.0(10)
C220 O210 K1 115.5(8)
C200 O210 K1 118.1(9)
O210 C220 C230 113.5(12)
O210 C220 H22A 108.9
C230 C220 H22A 108.9
O210 C220 H22B 108.9
C230 C220 H22B 108.9
H22A C220 H22B 107.7
O240 C230 C220 110.6(14)
O240 C230 H23A 109.5
C220 C230 H23A 109.5
O240 C230 H23B 109.5
C220 C230 H23B 109.5
H23A C230 H23B 108.1
C230 O240 C250 111.5(10)
C230 O240 K1 114.9(8)
C250 O240 K1 114.4(7)
O240 C250 C260 107.5(11)
O240 C250 H25A 110.2
C260 C250 H25A 110.2
O240 C250 H25B 110.2
C260 C250 H25B 110.2
H25A C250 H25B 108.5
N100 C260 C250 109.8(12)
N100 C260 H26A 109.7
C250 C260 H26A 109.7
N100 C260 H26B 109.7
C250 C260 H26B 109.7
H26A C260 H26B 108.2
C2X N1X C11X 108(2)
C2X N1X C19X 113(2)
C11X N1X C19X 108(2)
C2X N1X K1 110.7(17)
C11X N1X K1 110.7(17)
C19X N1X K1 105.7(18)
N1X C2X C3X 116(2)
N1X C2X H2XA 108.2
C3X C2X H2XA 108.2
N1X C2X H2XB 108.2
C3X C2X H2XB 108.2
H2XA C2X H2XB 107.3
O4X C3X C2X 113(2)
O4X C3X H3XA 109.1
C2X C3X H3XA 109.1
O4X C3X H3XB 109.1
C2X C3X H3XB 109.1
H3XA C3X H3XB 107.8
C3X O4X C5X 118.2(18)
C3X O4X K1 122.1(15)
C5X O4X K1 116.1(15)
O4X C5X C6X 114(2)
O4X C5X H5XA 108.8
C6X C5X H5XA 108.8
O4X C5X H5XB 108.8
C6X C5X H5XB 108.8
H5XA C5X H5XB 107.7
O7X C6X C5X 109(2)
O7X C6X H6XA 109.8
C5X C6X H6XA 109.8
O7X C6X H6XB 109.8
C5X C6X H6XB 109.8
H6XA C6X H6XB 108.2
C8X O7X C6X 115(2)
C8X O7X K1 118.9(17)
C6X O7X K1 111.1(18)
O7X C8X C9X 111(2)
O7X C8X H8XA 109.3
C9X C8X H8XA 109.3
O7X C8X H8XB 109.3
C9X C8X H8XB 109.3
H8XA C8X H8XB 108.0
N10X C9X C8X 117(2)
N10X C9X H9XA 108.0
C8X C9X H9XA 108.0
N10X C9X H9XB 108.0
C8X C9X H9XB 108.0
H9XA C9X H9XB 107.2
C26X N10X C9X 107(2)
C26X N10X C18X 110(2)
C9X N10X C18X 115(3)
C26X N10X K1 111.3(16)
C9X N10X K1 106.0(15)
C18X N10X K1 108(2)
N1X C11X C12X 113(3)
N1X C11X H11G 109.1
C12X C11X H11G 109.1
N1X C11X H11H 109.1
C12X C11X H11H 109.1
H11G C11X H11H 107.8
O13X C12X C11X 109(2)
O13X C12X H12X 109.9
C11X C12X H12X 109.9
O13X C12X H12Y 109.9
C11X C12X H12Y 109.9
H12X C12X H12Y 108.3
C14X O13X C12X 112(2)
C14X O13X K1 117(2)
C12X O13X K1 113(2)
O13X C14X C15X 114(3)
O13X C14X H14F 108.6
C15X C14X H14F 108.6
O13X C14X H14G 108.6
C15X C14X H14G 108.6
H14F C14X H14G 107.6
C14X C15X O16X 112(3)
C14X C15X H15C 109.2
O16X C15X H15C 109.2
C14X C15X H15D 109.2
O16X C15X H15D 109.2
H15C C15X H15D 107.9
C17X O16X C15X 117(2)
C17X O16X K1 120.9(17)
C15X O16X K1 115.5(18)
O16X C17X C18X 116(3)
O16X C17X H17F 108.3
C18X C17X H17F 108.3
O16X C17X H17G 108.3
C18X C17X H17G 108.3
H17F C17X H17G 107.4
C17X C18X N10X 117(3)
C17X C18X H18C 108.0
N10X C18X H18C 108.0
C17X C18X H18D 108.0
N10X C18X H18D 108.0
H18C C18X H18D 107.3
C20X C19X N1X 117(3)
C20X C19X H19A 108.0
N1X C19X H19A 108.0
C20X C19X H19B 108.0
N1X C19X H19B 108.0
H19A C19X H19B 107.2
C19X C20X O21X 115(3)
C19X C20X H20E 108.5
O21X C20X H20E 108.4
C19X C20X H20F 108.5
O21X C20X H20F 108.5
H20E C20X H20F 107.5
C22X O21X C20X 120(2)
C22X O21X K1 109(2)
C20X O21X K1 119.0(16)
O21X C22X C23X 116(3)
O21X C22X H22C 108.4
C23X C22X H22C 108.4
O21X C22X H22D 108.4
C23X C22X H22D 108.4
H22C C22X H22D 107.5
O24X C23X C22X 108(3)
O24X C23X H23C 110.0
C22X C23X H23C 110.0
O24X C23X H23D 110.0
C22X C23X H23D 110.0
H23C C23X H23D 108.4
C23X O24X C25X 116.0(19)
C23X O24X K1 115.0(19)
C25X O24X K1 120.8(19)
O24X C25X C26X 112(2)
O24X C25X H25C 109.2
C26X C25X H25C 109.2
O24X C25X H25D 109.2
C26X C25X H25D 109.2
H25C C25X H25D 107.9
N10X C26X C25X 110(2)
N10X C26X H26C 109.6
C25X C26X H26C 109.6
N10X C26X H26D 109.6
C25X C26X H26D 109.6
H26C C26X H26D 108.1
N1 Fe1 N21 121.1(3)
N1 Fe1 C75 108.5(3)
N21 Fe1 C75 112.4(3)
N1 Fe1 N11 126.1(3)
N21 Fe1 N11 85.7(3)
C75 Fe1 N11 100.2(3)
N2 Fe2 N1 95.6(3)
N2 Fe2 N14 143.3(3)
N1 Fe2 N14 101.9(3)
N2 Fe2 N24 93.0(3)
N1 Fe2 N24 150.5(3)
N14 Fe2 N24 87.3(3)
N2 Fe2 Fe3 48.4(2)
N1 Fe2 Fe3 47.2(2)
N14 Fe2 Fe3 138.9(2)
N24 Fe2 Fe3 133.4(2)
N1 Fe3 N2 96.2(3)
N1 Fe3 N27 127.5(3)
N2 Fe3 N27 105.3(3)
N1 Fe3 N17 119.0(3)
N2 Fe3 N17 123.2(3)
N27 Fe3 N17 87.8(3)
N1 Fe3 Fe2 49.17(19)
N2 Fe3 Fe2 47.0(2)
N27 Fe3 Fe2 131.2(2)
N17 Fe3 Fe2 139.8(2)
Fe3 N1 Fe2 83.7(2)
Fe3 N1 Fe1 151.5(4)
Fe2 N1 Fe1 124.7(4)
Fe2 N2 Fe3 84.5(3)
Fe2 N2 H1 151(5)
Fe3 N2 H1 125(5)
C41 N11 C1A 121.7(19)
C41 N11 C12 115.8(12)
C41 N11 Fe1 128.1(7)
C1A N11 Fe1 109.5(18)
C12 N11 Fe1 115.3(11)
C21 N21 C1B 120(3)
C21 N21 C13 116.1(15)
C21 N21 Fe1 127.3(6)
C1B N21 Fe1 112(3)
C13 N21 Fe1 116.5(14)
C21 C11 H11A 109.5
C21 C11 H12B 109.5
H11A C11 H12B 109.5
C21 C11 H13C 109.5
H11A C11 H13C 109.5
H12B C11 H13C 109.5
N21 C21 C31 123.6(8)
N21 C21 C11 118.9(9)
C31 C21 C11 117.5(9)
C41 C31 C21 124.7(9)
C41 C31 C61 120.0(10)
C21 C31 C61 115.3(10)
N11 C41 C31 122.9(10)
N11 C41 C51 120.5(9)
C31 C41 C51 116.6(10)
C41 C51 H51A 109.5
C41 C51 H51B 109.5
H51A C51 H51B 109.5
C41 C51 H51C 109.5
H51A C51 H51C 109.5
H51B C51 H51C 109.5
C31 C61 H61A 109.5
C31 C61 H61B 109.5
H61A C61 H61B 109.5
C31 C61 H61C 109.5
H61A C61 H61C 109.5
H61B C61 H61C 109.5
C23 C13 C63 118(2)
C23 C13 N21 119(3)
C63 C13 N21 122(2)
C13 C23 C33 118(2)
C13 C23 C73 121(2)
C33 C23 C73 120(3)
C43 C33 C23 120(2)
C43 C33 H33 119.9
C23 C33 H33 119.9
C53 C43 C33 118.2(19)
C53 C43 H43 120.9
C33 C43 H43 120.9
C63 C53 C43 124(2)
C63 C53 H53 118.2
C43 C53 H53 118.2
C53 C63 C13 121(2)
C53 C63 C83 123(2)
C13 C63 C83 115(2)
C23 C73 H73A 109.5
C23 C73 H73B 109.5
H73A C73 H73B 109.5
C23 C73 H73C 109.5
H73A C73 H73C 109.5
H73B C73 H73C 109.5
C63 C83 H83A 109.5
C63 C83 H83B 109.5
H83A C83 H83B 109.5
C63 C83 H83C 109.5
H83A C83 H83C 109.5
H83B C83 H83C 109.5
N21 C1B C6B 120(3)
N21 C1B C2B 117(4)
C6B C1B C2B 123(3)
C3B C2B C1B 116.5
C3B C2B C7B 124(4)
C1B C2B C7B 119(4)
C2B C3B C4B 122(3)
C2B C3B H3B 119.0
C4B C3B H3B 119.0
C5B C4B C3B 118(4)
C5B C4B H4B 121.2
C3B C4B H4B 121.2
C4B C5B C6B 122(4)
C4B C5B H5B 118.8
C6B C5B H5B 118.8
C1B C6B C5B 117(3)
C1B C6B C8B 122(3)
C5B C6B C8B 120(3)
C2B C7B H7BA 109.5
C2B C7B H7BB 109.5
H7BA C7B H7BB 109.5
C2B C7B H7BC 109.5
H7BA C7B H7BC 109.5
H7BB C7B H7BC 109.5
C6B C8B H8BA 109.5
C6B C8B H8BB 109.5
H8BA C8B H8BB 109.5
C6B C8B H8BC 109.5
H8BA C8B H8BC 109.5
H8BB C8B H8BC 109.5
C62 C12 C22 128(3)
C62 C12 N11 112(2)
C22 C12 N11 120(2)
C12 C22 C72 123(2)
C12 C22 C32 112(2)
C72 C22 C32 125(2)
C42 C32 C22 121(2)
C42 C32 H32 119.3
C22 C32 H32 119.3
C32 C42 C52 129(2)
C32 C42 H42 115.7
C52 C42 H42 115.7
C42 C52 C62 112.0(19)
C42 C52 H52 124.0
C62 C52 H52 124.0
C12 C62 C82 127(3)
C12 C62 C52 118(2)
C82 C62 C52 115(2)
C22 C72 H72A 109.5
C22 C72 H72B 109.5
H72A C72 H72B 109.5
C22 C72 H72C 109.5
H72A C72 H72C 109.5
H72B C72 H72C 109.5
C62 C82 H82A 109.5
C62 C82 H82B 109.5
H82A C82 H82B 109.5
C62 C82 H82C 109.5
H82A C82 H82C 109.5
H82B C82 H82C 109.5
C2A C1A N11 116(4)
C2A C1A C6A 122(4)
N11 C1A C6A 121(3)
C3A C2A C1A 116(4)
C3A C2A C7A 121(4)
C1A C2A C7A 124(4)
C4A C3A C2A 127(5)
C4A C3A H3A 116.3
C2A C3A H3A 116.3
C3A C4A C5A 119(5)
C3A C4A H4A 120.7
C5A C4A H4A 120.7
C6A C5A C4A 120(4)
C6A C5A H5A 119.8
C4A C5A H5A 119.8
C5A C6A C1A 116(3)
C5A C6A C8A 129(4)
C1A C6A C8A 115(3)
C2A C7A H7AA 109.5
C2A C7A H7AB 109.5
H7AA C7A H7AB 109.5
C2A C7A H7AC 109.5
H7AA C7A H7AC 109.5
H7AB C7A H7AC 109.5
C6A C8A H8AA 109.5
C6A C8A H8AB 109.5
H8AA C8A H8AB 109.5
C6A C8A H8AC 109.5
H8AA C8A H8AC 109.5
H8AB C8A H8AC 109.5
C24 N14 C15 117.0(7)
C24 N14 Fe2 126.7(6)
C15 N14 Fe2 116.1(5)
C44 N24 C16 118.6(7)
C44 N24 Fe2 125.5(6)
C16 N24 Fe2 115.9(6)
C24 C14 H14A 109.5
C24 C14 H14B 109.5
H14A C14 H14B 109.5
C24 C14 H14C 109.5
H14A C14 H14C 109.5
H14B C14 H14C 109.5
N14 C24 C34 122.9(9)
N14 C24 C14 117.8(8)
C34 C24 C14 119.0(9)
C44 C34 C24 123.8(9)
C44 C34 C64 118.9(8)
C24 C34 C64 117.0(9)
N24 C44 C34 124.4(9)
N24 C44 C54 116.8(9)
C34 C44 C54 118.8(9)
C44 C54 H54A 109.5
C44 C54 H54B 109.5
H54A C54 H54B 109.5
C44 C54 H54C 109.5
H54A C54 H54C 109.5
H54B C54 H54C 109.5
C34 C64 H64A 109.5
C34 C64 H64B 109.5
H64A C64 H64B 109.5
C34 C64 H64C 109.5
H64A C64 H64C 109.5
H64B C64 H64C 109.5
C65 C15 C25 120.6(8)
C65 C15 N14 119.7(8)
C25 C15 N14 119.6(8)
C35 C25 C15 117.3(9)
C35 C25 C75 122.5(8)
C15 C25 C75 120.1(8)
C45 C35 C25 123.0(8)
C45 C35 H35 118.5
C25 C35 H35 118.5
C35 C45 C55 118.3(8)
C35 C45 H45 120.9
C55 C45 H45 120.9
C65 C55 C45 120.5(8)
C65 C55 H55 119.8
C45 C55 H55 119.8
C55 C65 C15 120.2(8)
C55 C65 C85 119.7(8)
C15 C65 C85 120.1(8)
C25 C75 Fe1 112.2(6)
C25 C75 H75A 109.2
Fe1 C75 H75A 109.2
C25 C75 H75B 109.2
Fe1 C75 H75B 109.2
H75A C75 H75B 107.9
C65 C85 H85A 109.5
C65 C85 H85B 109.5
H85A C85 H85B 109.5
C65 C85 H85C 109.5
H85A C85 H85C 109.5
H85B C85 H85C 109.5
C26 C16 C66 122.3(11)
C26 C16 N24 120.4(10)
C66 C16 N24 117.2(11)
C16 C26 C36 120.9(12)
C16 C26 C76 120.4(10)
C36 C26 C76 118.7(13)
C46 C36 C26 118.5(14)
C46 C36 H36 120.7
C26 C36 H36 120.7
C56 C46 C36 121.7(14)
C56 C46 H46 119.1
C36 C46 H46 119.1
C46 C56 C66 120.8(13)
C46 C56 H56 119.6
C66 C56 H56 119.6
C16 C66 C56 115.7(12)
C16 C66 C86 121.6(12)
C56 C66 C86 122.7(12)
C26 C76 H76A 109.5
C26 C76 H76B 109.5
H76A C76 H76B 109.5
C26 C76 H76C 109.5
H76A C76 H76C 109.5
H76B C76 H76C 109.5
C66 C86 H86A 109.5
C66 C86 H86B 109.5
H86A C86 H86B 109.5
C66 C86 H86C 109.5
H86A C86 H86C 109.5
H86B C86 H86C 109.5
C47 N17 C19 120.3(7)
C47 N17 Fe3 124.5(6)
C19 N17 Fe3 114.6(6)
C27 N27 C18 118.5(7)
C27 N27 Fe3 127.6(6)
C18 N27 Fe3 113.6(6)
C27 C17 H17A 109.5
C27 C17 H17B 109.5
H17A C17 H17B 109.5
C27 C17 H17C 109.5
H17A C17 H17C 109.5
H17B C17 H17C 109.5
N27 C27 C37 123.4(8)
N27 C27 C17 118.9(8)
C37 C27 C17 117.7(9)
C47 C37 C27 124.0(8)
C47 C37 C67 118.2(8)
C27 C37 C67 117.8(8)
N17 C47 C37 125.9(9)
N17 C47 C57 118.2(8)
C37 C47 C57 115.7(9)
C47 C57 H57A 109.5
C47 C57 H57B 109.5
H57A C57 H57B 109.5
C47 C57 H57C 109.5
H57A C57 H57C 109.5
H57B C57 H57C 109.5
C37 C67 H67A 109.5
C37 C67 H67B 109.5
H67A C67 H67B 109.5
C37 C67 H67C 109.5
H67A C67 H67C 109.5
H67B C67 H67C 109.5
C68 C18 C28 122.2(9)
C68 C18 N27 118.5(8)
C28 C18 N27 119.3(9)
C38 C28 C18 116.2(9)
C38 C28 C78 122.9(8)
C18 C28 C78 120.8(9)
C28 C38 C48 123.8(9)
C28 C38 H38 118.1
C48 C38 H38 118.1
C58 C48 C38 117.4(9)
C58 C48 H48 121.3
C38 C48 H48 121.3
C68 C58 C48 122.1(9)
C68 C58 H58 118.9
C48 C58 H58 118.9
C58 C68 C18 118.2(8)
C58 C68 C88 120.2(9)
C18 C68 C88 121.6(8)
C28 C78 H78A 109.5
C28 C78 H78B 109.5
H78A C78 H78B 109.5
C28 C78 H78C 109.5
H78A C78 H78C 109.5
H78B C78 H78C 109.5
C68 C88 H88A 109.5
C68 C88 H88B 109.5
H88A C88 H88B 109.5
C68 C88 H88C 109.5
H88A C88 H88C 109.5
H88B C88 H88C 109.5
C69 C19 N17 122.6(9)
C69 C19 C29 120.6(9)
N17 C19 C29 116.9(9)
C39 C29 C19 116.8(10)
C39 C29 C79 121.7(10)
C19 C29 C79 121.6(9)
C29 C39 C49 121.9(10)
C29 C39 H39 119.0
C49 C39 H39 119.0
C59 C49 C39 120.4(10)
C59 C49 H49 119.8
C39 C49 H49 119.8
C49 C59 C69 119.5(10)
C49 C59 H59 120.3
C69 C59 H59 120.3
C19 C69 C59 120.8(9)
C19 C69 C89 120.2(9)
C59 C69 C89 118.9(10)
C29 C79 H79A 109.5
C29 C79 H79B 109.5
H79A C79 H79B 109.5
C29 C79 H79C 109.5
H79A C79 H79C 109.5
H79B C79 H79C 109.5
C69 C89 H89A 109.5
C69 C89 H89B 109.5
H89A C89 H89B 109.5
C69 C89 H89C 109.5
H89A C89 H89C 109.5
H89B C89 H89C 109.5
C2S C1S C7S 131.8(14)
C2S C1S C6S 119.4(13)
C7S C1S C6S 108.4(12)
C1S C2S C3S 135.5(13)
C1S C2S H2S 112.2
C3S C2S H2S 112.2
C2S C3S C4S 102.5(12)
C2S C3S H3S 128.8
C4S C3S H3S 128.8
C5S C4S C3S 126.9(14)
C5S C4S H4S 116.5
C3S C4S H4S 116.5
C4S C5S C6S 130.4(14)
C4S C5S H5S 114.8
C6S C5S H5S 114.8
C5S C6S C1S 104.9(12)
C5S C6S H6S 127.6
C1S C6S H6S 127.6
C1S C7S H7S1 109.5
C1S C7S H7S2 109.5
H7S1 C7S H7S2 109.5
C1S C7S H7S3 109.5
H7S1 C7S H7S3 109.5
H7S2 C7S H7S3 109.5
C9S C8S C14S 129.2(18)
C9S C8S C13S 118.3(16)
C14S C8S C13S 112.4(16)
C8S C9S C10S 126.6(17)
C8S C9S H9S 116.7
C10S C9S H9S 116.7
C11S C10S C9S 112.5(16)
C11S C10S H10S 123.8
C9S C10S H10S 123.8
C12S C11S C10S 124.8(17)
C12S C11S H11S 117.6
C10S C11S H11S 117.6
C11S C12S C13S 122.5(17)
C11S C12S H12S 118.7
C13S C12S H12S 118.7
C12S C13S C8S 114.3(15)
C12S C13S H13S 122.8
C8S C13S H13S 122.8
C8S C14S H14H 109.5
C8S C14S H14I 109.5
H14H C14S H14I 109.5
C8S C14S H14J 109.5
H14H C14S H14J 109.5
H14I C14S H14J 109.5
C9C C8C C14C 129(2)
C9C C8C C13C 116.7(18)
C14C C8C C13C 115(2)
C8C C9C C10C 123(2)
C8C C9C H9C 118.6
C10C C9C H9C 118.6
C11C C10C C9C 119(2)
C11C C10C H10C 120.7
C9C C10C H10C 120.7
C12C C11C C10C 120(2)
C12C C11C H11F 119.9
C10C C11C H11F 119.9
C11C C12C C13C 120(2)
C11C C12C H12E 120.0
C13C C12C H12E 120.0
C12C C13C C8C 118.2(19)
C12C C13C H13Y 120.9
C8C C13C H13Y 120.9
C8C C14C H14K 109.5
C8C C14C H14L 109.5
H14K C14C H14L 109.5
C8C C14C H14M 109.5
H14K C14C H14M 109.5
H14L C14C H14M 109.5
C16S C15S C21S 124.2(19)
C16S C15S C20S 119.4(18)
C21S C15S C20S 116.3(19)
C15S C16S C17S 125.4(18)
C15S C16S H16S 117.3
C17S C16S H16S 117.3
C18S C17S C16S 113.2(18)
C18S C17S H17S 123.4
C16S C17S H17S 123.4
C19S C18S C17S 127(2)
C19S C18S H18S 116.7
C17S C18S H18S 116.7
C18S C19S C20S 120(2)
C18S C19S H19S 119.9
C20S C19S H19S 119.9
C19S C20S C15S 114.7(18)
C19S C20S H20S 122.6
C15S C20S H20S 122.6
C15S C21S H21A 109.5
C15S C21S H21B 109.5
H21A C21S H21B 109.5
C15S C21S H21C 109.5
H21A C21S H21C 109.5
H21B C21S H21C 109.5
C16D C15D C21D 130.0(19)
C16D C15D C20D 119.5(17)
C21D C15D C20D 110.3(17)
C15D C16D C17D 126.3(19)
C15D C16D H16D 116.8
C17D C16D H16D 116.8
C18D C17D C16D 112.8(18)
C18D C17D H17H 123.6
C16D C17D H17H 123.6
C19D C18D C17D 123(2)
C19D C18D H18E 118.7
C17D C18D H18E 118.7
C18D C19D C20D 123(2)
C18D C19D H19D 118.5
C20D C19D H19D 118.5
C19D C20D C15D 112.0(17)
C19D C20D H20G 124.0
C15D C20D H20G 124.0
C15D C21D H21D 109.5
C15D C21D H21E 109.5
H21D C21D H21E 109.5
C15D C21D H21F 109.5
H21D C21D H21F 109.5
H21E C21D H21F 109.5

loop_
_geom_bond_atom_site_label_1
_geom_bond_atom_site_label_2
_geom_bond_distance
K1 O21X 2.712(16)
K1 O160 2.760(8)
K1 O4X 2.786(18)
K1 O13X 2.84(2)
K1 O24X 2.807(17)
K1 O70 2.830(8)
K1 O210 2.828(9)
K1 O130 2.830(10)
K1 O40 2.846(8)
K1 O240 2.858(8)
K1 O16X 2.878(18)
K1 O7X 2.885(19)
N10 C20 1.435(14)
N10 C110 1.453(18)
N10 C190 1.498(18)
C20 C30 1.504(16)
C20 H20A 0.9900
C20 H20B 0.9900
C30 O40 1.356(14)
C30 H30A 0.9900
C30 H30B 0.9900
O40 C50 1.417(13)
C50 C60 1.451(14)
C50 H50A 0.9900
C50 H50B 0.9900
C60 O70 1.391(13)
C60 H60A 0.9900
C60 H60B 0.9900
O70 C80 1.383(14)
C80 C90 1.474(16)
C80 H80A 0.9900
C80 H80B 0.9900
C90 N100 1.481(13)
C90 H90A 0.9900
C90 H90B 0.9900
N100 C260 1.408(17)
N100 C180 1.495(16)
C110 C120 1.521(19)
C110 H11D 0.9900
C110 H11E 0.9900
C120 O130 1.440(15)
C120 H12F 0.9900
C120 H12G 0.9900
O130 C140 1.344(15)
C140 C150 1.457(19)
C140 H14D 0.9900
C140 H14E 0.9900
C150 O160 1.457(16)
C150 H15A 0.9900
C150 H15B 0.9900
O160 C170 1.409(16)
C170 C180 1.455(18)
C170 H17D 0.9900
C170 H17E 0.9900
C180 H18A 0.9900
C180 H18B 0.9900
C190 C200 1.383(18)
C190 H19C 0.9900
C190 H19E 0.9900
C200 O210 1.422(15)
C200 H20C 0.9900
C200 H20D 0.9900
O210 C220 1.395(17)
C220 C230 1.463(19)
C220 H22A 0.9900
C220 H22B 0.9900
C230 O240 1.388(13)
C230 H23A 0.9900
C230 H23B 0.9900
O240 C250 1.421(13)
C250 C260 1.58(2)
C250 H25A 0.9900
C250 H25B 0.9900
C260 H26A 0.9900
C260 H26B 0.9900
N1X C2X 1.42(2)
N1X C11X 1.46(2)
N1X C19X 1.49(3)
C2X C3X 1.50(2)
C2X H2XA 0.9900
C2X H2XB 0.9900
C3X O4X 1.35(2)
C3X H3XA 0.9900
C3X H3XB 0.9900
O4X C5X 1.393(19)
C5X C6X 1.48(2)
C5X H5XA 0.9900
C5X H5XB 0.9900
C6X O7X 1.40(2)
C6X H6XA 0.9900
C6X H6XB 0.9900
O7X C8X 1.38(2)
C8X C9X 1.47(2)
C8X H8XA 0.9900
C8X H8XB 0.9900
C9X N10X 1.459(19)
C9X H9XA 0.9900
C9X H9XB 0.9900
N10X C26X 1.41(2)
N10X C18X 1.49(2)
C11X C12X 1.49(3)
C11X H11G 0.9900
C11X H11H 0.9900
C12X O13X 1.45(2)
C12X H12X 0.9900
C12X H12Y 0.9900
O13X C14X 1.36(2)
C14X C15X 1.44(3)
C14X H14F 0.9900
C14X H14G 0.9900
C15X O16X 1.45(2)
C15X H15C 0.9900
C15X H15D 0.9900
O16X C17X 1.42(2)
C17X C18X 1.44(3)
C17X H17F 0.9900
C17X H17G 0.9900
C18X H18C 0.9900
C18X H18D 0.9900
C19X C20X 1.38(3)
C19X H19A 0.9900
C19X H19B 0.9900
C20X O21X 1.41(2)
C20X H20E 0.9900
C20X H20F 0.9900
O21X C22X 1.39(2)
C22X C23X 1.46(3)
C22X H22C 0.9900
C22X H22D 0.9900
C23X O24X 1.39(2)
C23X H23C 0.9900
C23X H23D 0.9900
O24X C25X 1.40(2)
C25X C26X 1.55(3)
C25X H25C 0.9900
C25X H25D 0.9900
C26X H26C 0.9900
C26X H26D 0.9900
Fe1 N1 1.950(6)
Fe1 N21 2.054(7)
Fe1 C75 2.083(8)
Fe1 N11 2.087(7)
Fe2 N2 1.806(7)
Fe2 N1 1.870(6)
Fe2 N14 1.963(7)
Fe2 N24 2.011(7)
Fe2 Fe3 2.456(2)
Fe3 N1 1.812(7)
Fe3 N2 1.847(7)
Fe3 N27 2.046(7)
Fe3 N17 2.049(7)
N2 H1 0.99(2)
N11 C41 1.310(10)
N11 C1A 1.39(5)
N11 C12 1.51(3)
N21 C21 1.341(10)
N21 C1B 1.35(5)
N21 C13 1.48(3)
C11 C21 1.513(11)
C11 H11A 0.9800
C11 H12B 0.9800
C11 H13C 0.9800
C21 C31 1.431(12)
C31 C41 1.424(12)
C31 C61 1.543(12)
C41 C51 1.480(12)
C51 H51A 0.9800
C51 H51B 0.9800
C51 H51C 0.9800
C61 H61A 0.9800
C61 H61B 0.9800
C61 H61C 0.9800
C13 C23 1.40(2)
C13 C63 1.45(4)
C23 C33 1.44(2)
C23 C73 1.56(5)
C33 C43 1.44(3)
C33 H33 0.9500
C43 C53 1.34(3)
C43 H43 0.9500
C53 C63 1.33(3)
C53 H53 0.9500
C63 C83 1.52(3)
C73 H73A 0.9800
C73 H73B 0.9800
C73 H73C 0.9800
C83 H83A 0.9800
C83 H83B 0.9800
C83 H83C 0.9800
C1B C6B 1.36(7)
C1B C2B 1.4524
C2B C3B 1.3732
C2B C7B 1.50(6)
C3B C4B 1.42(6)
C3B H3B 0.9500
C4B C5B 1.39(5)
C4B H4B 0.9500
C5B C6B 1.42(5)
C5B H5B 0.9500
C6B C8B 1.53(4)
C7B H7BA 0.9800
C7B H7BB 0.9800
C7B H7BC 0.9800
C8B H8BA 0.9800
C8B H8BB 0.9800
C8B H8BC 0.9800
C12 C62 1.38(4)
C12 C22 1.39(4)
C22 C72 1.43(3)
C22 C32 1.47(3)
C32 C42 1.30(3)
C32 H32 0.9500
C42 C52 1.41(3)
C42 H42 0.9500
C52 C62 1.49(3)
C52 H52 0.9500
C62 C82 1.49(3)
C72 H72A 0.9800
C72 H72B 0.9800
C72 H72C 0.9800
C82 H82A 0.9800
C82 H82B 0.9800
C82 H82C 0.9800
C1A C2A 1.37(6)
C1A C6A 1.51(7)
C2A C3A 1.32(5)
C2A C7A 1.43(5)
C3A C4A 1.26(7)
C3A H3A 0.9500
C4A C5A 1.48(4)
C4A H4A 0.9500
C5A C6A 1.29(5)
C5A H5A 0.9500
C6A C8A 1.57(4)
C7A H7AA 0.9800
C7A H7AB 0.9800
C7A H7AC 0.9800
C8A H8AA 0.9800
C8A H8AB 0.9800
C8A H8AC 0.9800
N14 C24 1.374(10)
N14 C15 1.438(10)
N24 C44 1.347(10)
N24 C16 1.458(11)
C14 C24 1.506(11)
C14 H14A 0.9800
C14 H14B 0.9800
C14 H14C 0.9800
C24 C34 1.404(11)
C34 C44 1.370(12)
C34 C64 1.519(11)
C44 C54 1.522(11)
C54 H54A 0.9800
C54 H54B 0.9800
C54 H54C 0.9800
C64 H64A 0.9800
C64 H64B 0.9800
C64 H64C 0.9800
C15 C65 1.390(11)
C15 C25 1.427(11)
C25 C35 1.387(10)
C25 C75 1.458(11)
C35 C45 1.383(11)
C35 H35 0.9500
C45 C55 1.415(10)
C45 H45 0.9500
C55 C65 1.381(10)
C55 H55 0.9500
C65 C85 1.506(10)
C75 H75A 0.9900
C75 H75B 0.9900
C85 H85A 0.9800
C85 H85B 0.9800
C85 H85C 0.9800
C16 C26 1.357(12)
C16 C66 1.405(13)
C26 C36 1.383(13)
C26 C76 1.497(13)
C36 C46 1.374(15)
C36 H36 0.9500
C46 C56 1.362(15)
C46 H46 0.9500
C56 C66 1.429(15)
C56 H56 0.9500
C66 C86 1.502(14)
C76 H76A 0.9800
C76 H76B 0.9800
C76 H76C 0.9800
C86 H86A 0.9800
C86 H86B 0.9800
C86 H86C 0.9800
N17 C47 1.334(10)
N17 C19 1.408(10)
N27 C27 1.327(10)
N27 C18 1.443(10)
C17 C27 1.505(11)
C17 H17A 0.9800
C17 H17B 0.9800
C17 H17C 0.9800
C27 C37 1.420(11)
C37 C47 1.407(11)
C37 C67 1.526(10)
C47 C57 1.534(11)
C57 H57A 0.9800
C57 H57B 0.9800
C57 H57C 0.9800
C67 H67A 0.9800
C67 H67B 0.9800
C67 H67C 0.9800
C18 C68 1.403(11)
C18 C28 1.409(11)
C28 C38 1.388(12)
C28 C78 1.498(11)
C38 C48 1.393(12)
C38 H38 0.9500
C48 C58 1.389(11)
C48 H48 0.9500
C58 C68 1.385(10)
C58 H58 0.9500
C68 C88 1.502(10)
C78 H78A 0.9800
C78 H78B 0.9800
C78 H78C 0.9800
C88 H88A 0.9800
C88 H88B 0.9800
C88 H88C 0.9800
C19 C69 1.374(11)
C19 C29 1.427(11)
C29 C39 1.380(13)
C29 C79 1.501(12)
C39 C49 1.392(13)
C39 H39 0.9500
C49 C59 1.359(12)
C49 H49 0.9500
C59 C69 1.388(12)
C59 H59 0.9500
C69 C89 1.525(11)
C79 H79A 0.9800
C79 H79B 0.9800
C79 H79C 0.9800
C89 H89A 0.9800
C89 H89B 0.9800
C89 H89C 0.9800
C1S C2S 1.283(12)
C1S C7S 1.482(15)
C1S C6S 1.540(14)
C2S C3S 1.419(13)
C2S H2S 0.9500
C3S C4S 1.433(14)
C3S H3S 0.9500
C4S C5S 1.297(13)
C4S H4S 0.9500
C5S C6S 1.407(14)
C5S H5S 0.9500
C6S H6S 0.9500
C7S H7S1 0.9800
C7S H7S2 0.9800
C7S H7S3 0.9800
C8S C9S 1.301(16)
C8S C14S 1.515(18)
C8S C13S 1.517(17)
C9S C10S 1.434(17)
C9S H9S 0.9500
C10S C11S 1.399(17)
C10S H10S 0.9500
C11S C12S 1.334(16)
C11S H11S 0.9500
C12S C13S 1.412(17)
C12S H12S 0.9500
C13S H13S 0.9500
C14S H14H 0.9800
C14S H14I 0.9800
C14S H14J 0.9800
C8C C9C 1.297(17)
C8C C14C 1.488(19)
C8C C13C 1.507(19)
C9C C10C 1.453(19)
C9C H9C 0.9500
C10C C11C 1.367(19)
C10C H10C 0.9500
C11C C12C 1.340(19)
C11C H11F 0.9500
C12C C13C 1.39(2)
C12C H12E 0.9500
C13C H13Y 0.9500
C14C H14K 0.9800
C14C H14L 0.9800
C14C H14M 0.9800
C15S C16S 1.305(16)
C15S C21S 1.476(18)
C15S C20S 1.514(18)
C16S C17S 1.413(18)
C16S H16S 0.9500
C17S C18S 1.394(19)
C17S H17S 0.9500
C18S C19S 1.330(18)
C18S H18S 0.9500
C19S C20S 1.41(2)
C19S H19S 0.9500
C20S H20S 0.9500
C21S H21A 0.9800
C21S H21B 0.9800
C21S H21C 0.9800
C15D C16D 1.273(16)
C15D C21D 1.497(17)
C15D C20D 1.528(17)
C16D C17D 1.434(18)
C16D H16D 0.9500
C17D C18D 1.369(18)
C17D H17H 0.9500
C18D C19D 1.341(18)
C18D H18E 0.9500
C19D C20D 1.40(2)
C19D H19D 0.9500
C20D H20G 0.9500
C21D H21D 0.9800
C21D H21E 0.9800
C21D H21F 0.9800

loop_
_geom_torsion_atom_site_label_1
_geom_torsion_atom_site_label_2
_geom_torsion_atom_site_label_3
_geom_torsion_atom_site_label_4
_geom_torsion
C110 N10 C20 C30 159.4(14)
C190 N10 C20 C30 -84.2(16)
K1 N10 C20 C30 37.4(16)
N10 C20 C30 O40 -60.1(18)
C20 C30 O40 C50 -171.1(12)
C20 C30 O40 K1 51.5(15)
C30 O40 C50 C60 179.5(13)
K1 O40 C50 C60 -41.2(16)
O40 C50 C60 O70 60(2)
C50 C60 O70 C80 172.8(14)
C50 C60 O70 K1 -46.6(17)
C60 O70 C80 C90 -173.8(13)
K1 O70 C80 C90 47.1(15)
O70 C80 C90 N100 -59.0(17)
C80 C90 N100 C260 163.5(13)
C80 C90 N100 C180 -78.5(14)
C80 C90 N100 K1 38.7(14)
C20 N10 C110 C120 -74.8(15)
C190 N10 C110 C120 165.4(13)
K1 N10 C110 C120 48.4(14)
N10 C110 C120 O130 -68.9(16)
C110 C120 O130 C140 -175.8(14)
C110 C120 O130 K1 51.9(14)
C120 O130 C140 C150 171.5(13)
K1 O130 C140 C150 -53.7(16)
O130 C140 C150 O160 66.5(17)
C140 C150 O160 C170 -178.0(12)
C140 C150 O160 K1 -42.5(14)
C150 O160 C170 C180 -166.4(12)
K1 O160 C170 C180 57.5(15)
O160 C170 C180 N100 -67.1(18)
C260 N100 C180 C170 -80.8(16)
C90 N100 C180 C170 157.5(13)
K1 N100 C180 C170 38.0(15)
C20 N10 C190 C200 160.3(15)
C110 N10 C190 C200 -80.1(18)
K1 N10 C190 C200 37.3(18)
N10 C190 C200 O210 -57(2)
C190 C200 O210 C220 -169.4(15)
C190 C200 O210 K1 45.7(17)
C200 O210 C220 C230 172.2(13)
K1 O210 C220 C230 -42.0(17)
O210 C220 C230 O240 59.9(17)
C220 C230 O240 C250 -178.5(12)
C220 C230 O240 K1 -46.2(13)
C230 O240 C250 C260 -171.8(11)
K1 O240 C250 C260 55.7(13)
C90 N100 C260 C250 -77.7(15)
C180 N100 C260 C250 161.5(12)
K1 N100 C260 C250 46.2(14)
O240 C250 C260 N100 -70.0(16)
C11X N1X C2X C3X 80(4)
C19X N1X C2X C3X -160(3)
K1 N1X C2X C3X -41(3)
N1X C2X C3X O4X 51(4)
C2X C3X O4X C5X 170(3)
C2X C3X O4X K1 -32(4)
C3X O4X C5X C6X -162(3)
K1 O4X C5X C6X 40(4)
O4X C5X C6X O7X -63(4)
C5X C6X O7X C8X -170(3)
C5X C6X O7X K1 52(4)
C6X O7X C8X C9X 178(3)
K1 O7X C8X C9X -47(4)
O7X C8X C9X N10X 64(4)
C8X C9X N10X C26X 75(3)
C8X C9X N10X C18X -163(3)
C8X C9X N10X K1 -44(3)
C2X N1X C11X C12X -166(3)
C19X N1X C11X C12X 71(4)
K1 N1X C11X C12X -45(3)
N1X C11X C12X O13X 68(4)
C11X C12X O13X C14X 171(4)
C11X C12X O13X K1 -53(4)
C12X O13X C14X C15X 178(4)
K1 O13X C14X C15X 45(5)
O13X C14X C15X O16X -55(6)
C14X C15X O16X C17X -171(4)
C14X C15X O16X K1 37(5)
C15X O16X C17X C18X 176(4)
K1 O16X C17X C18X -34(5)
O16X C17X C18X N10X 53(6)
C26X N10X C18X C17X -163(4)
C9X N10X C18X C17X 76(5)
K1 N10X C18X C17X -42(5)
C2X N1X C19X C20X 76(5)
C11X N1X C19X C20X -164(4)
K1 N1X C19X C20X -45(4)
N1X C19X C20X O21X 55(5)
C19X C20X O21X C22X -171(4)
C19X C20X O21X K1 -33(4)
C20X O21X C22X C23X -161(4)
K1 O21X C22X C23X 57(4)
O21X C22X C23X O24X -63(6)
C22X C23X O24X C25X -177(4)
C22X C23X O24X K1 34(5)
C23X O24X C25X C26X 164(4)
K1 O24X C25X C26X -49(4)
C9X N10X C26X C25X -157(3)
C18X N10X C26X C25X 77(4)
K1 N10X C26X C25X -42(3)
O24X C25X C26X N10X 61(4)
N2 Fe3 N1 Fe2 1.0(3)
N27 Fe3 N1 Fe2 115.8(3)
N17 Fe3 N1 Fe2 -132.5(3)
N2 Fe3 N1 Fe1 177.1(7)
N27 Fe3 N1 Fe1 -68.2(9)
N17 Fe3 N1 Fe1 43.5(9)
Fe2 Fe3 N1 Fe1 176.0(9)
N2 Fe2 N1 Fe3 -1.1(3)
N14 Fe2 N1 Fe3 -148.7(3)
N24 Fe2 N1 Fe3 105.2(6)
N2 Fe2 N1 Fe1 -178.8(4)
N14 Fe2 N1 Fe1 33.6(5)
N24 Fe2 N1 Fe1 -72.5(8)
Fe3 Fe2 N1 Fe1 -177.7(5)
N1 Fe2 N2 Fe3 1.0(3)
N14 Fe2 N2 Fe3 119.7(4)
N24 Fe2 N2 Fe3 -150.7(3)
N1 Fe3 N2 Fe2 -1.1(3)
N27 Fe3 N2 Fe2 -132.7(3)
N17 Fe3 N2 Fe2 129.7(3)
C1B N21 C21 C31 159(3)
C13 N21 C21 C31 172.2(17)
Fe1 N21 C21 C31 -11.4(12)
C1B N21 C21 C11 -19(3)
C13 N21 C21 C11 -6.4(19)
Fe1 N21 C21 C11 169.9(6)
N21 C21 C31 C41 -13.7(14)
C11 C21 C31 C41 165.0(8)
N21 C21 C31 C61 166.8(8)
C11 C21 C31 C61 -14.5(12)
C1A N11 C41 C31 -157(2)
C12 N11 C41 C31 -177.2(15)
Fe1 N11 C41 C31 13.1(13)
C1A N11 C41 C51 22(2)
C12 N11 C41 C51 0.9(18)
Fe1 N11 C41 C51 -168.8(7)
C21 C31 C41 N11 12.7(15)
C61 C31 C41 N11 -167.9(8)
C21 C31 C41 C51 -165.5(9)
C61 C31 C41 C51 14.0(13)
C21 N21 C13 C23 96(3)
Fe1 N21 C13 C23 -80(3)
C21 N21 C13 C63 -93(3)
Fe1 N21 C13 C63 91(3)
C63 C13 C23 C33 3(5)
N21 C13 C23 C33 174(3)
C63 C13 C23 C73 179(3)
N21 C13 C23 C73 -10(5)
C13 C23 C33 C43 -5(5)
C73 C23 C33 C43 179(3)
C23 C33 C43 C53 6(3)
C33 C43 C53 C63 -5(3)
C43 C53 C63 C13 3(3)
C43 C53 C63 C83 179.3(17)
C23 C13 C63 C53 -2(4)
N21 C13 C63 C53 -173(2)
C23 C13 C63 C83 -179(3)
N21 C13 C63 C83 11(4)
C21 N21 C1B C6B -72(5)
Fe1 N21 C1B C6B 100(5)
C21 N21 C1B C2B 97(5)
Fe1 N21 C1B C2B -91(5)
N21 C1B C2B C3B 177(5)
C6B C1B C2B C3B -14(9)
N21 C1B C2B C7B -2(8)
C6B C1B C2B C7B 167(5)
C1B C2B C3B C4B 13(8)
C7B C2B C3B C4B -168(5)
C2B C3B C4B C5B -4(7)
C3B C4B C5B C6B -7(6)
N21 C1B C6B C5B 172(4)
C2B C1B C6B C5B 4(7)
N21 C1B C6B C8B 0(7)
C2B C1B C6B C8B -169(5)
C4B C5B C6B C1B 7(5)
C4B C5B C6B C8B 180(3)
C41 N11 C12 C62 92.5(17)
Fe1 N11 C12 C62 -96.5(19)
C41 N11 C12 C22 -92(2)
Fe1 N11 C12 C22 79(2)
C62 C12 C22 C72 -176(2)
N11 C12 C22 C72 9(3)
C62 C12 C22 C32 6(3)
N11 C12 C22 C32 -168.5(19)
C12 C22 C32 C42 -6(3)
C72 C22 C32 C42 177(2)
C22 C32 C42 C52 1(3)
C32 C42 C52 C62 3(3)
C22 C12 C62 C82 174(2)
N11 C12 C62 C82 -11(3)
C22 C12 C62 C52 -2(3)
N11 C12 C62 C52 173.0(16)
C42 C52 C62 C12 -3(2)
C42 C52 C62 C82 -179.5(15)
C41 N11 C1A C2A -103(3)
Fe1 N11 C1A C2A 86(3)
C41 N11 C1A C6A 71(3)
Fe1 N11 C1A C6A -101(3)
N11 C1A C2A C3A 173(3)
C6A C1A C2A C3A 0(5)
N11 C1A C2A C7A -4(5)
C6A C1A C2A C7A -178(3)
C1A C2A C3A C4A 3(7)
C7A C2A C3A C4A -179(4)
C2A C3A C4A C5A -7(7)
C3A C4A C5A C6A 7(6)
C4A C5A C6A C1A -4(5)
C4A C5A C6A C8A -177(4)
C2A C1A C6A C5A 1(5)
N11 C1A C6A C5A -172(3)
C2A C1A C6A C8A 175(3)
N11 C1A C6A C8A 1(5)
C15 N14 C24 C34 174.1(8)
Fe2 N14 C24 C34 -11.0(11)
C15 N14 C24 C14 -0.7(10)
Fe2 N14 C24 C14 174.3(5)
N14 C24 C34 C44 -15.9(13)
C14 C24 C34 C44 158.7(9)
N14 C24 C34 C64 170.0(7)
C14 C24 C34 C64 -15.3(11)
C16 N24 C44 C34 -166.0(9)
Fe2 N24 C44 C34 14.8(13)
C16 N24 C44 C54 11.7(12)
Fe2 N24 C44 C54 -167.6(6)
C24 C34 C44 N24 13.7(15)
C64 C34 C44 N24 -172.4(8)
C24 C34 C44 C54 -164.0(8)
C64 C34 C44 C54 10.0(13)
C24 N14 C15 C65 -102.9(9)
Fe2 N14 C15 C65 81.6(8)
C24 N14 C15 C25 80.8(9)
Fe2 N14 C15 C25 -94.7(7)
C65 C15 C25 C35 3.0(11)
N14 C15 C25 C35 179.3(7)
C65 C15 C25 C75 -172.9(8)
N14 C15 C25 C75 3.4(11)
C15 C25 C35 C45 1.2(12)
C75 C25 C35 C45 177.0(8)
C25 C35 C45 C55 -3.8(13)
C35 C45 C55 C65 2.4(12)
C45 C55 C65 C15 1.7(13)
C45 C55 C65 C85 -178.0(8)
C25 C15 C65 C55 -4.4(12)
N14 C15 C65 C55 179.3(8)
C25 C15 C65 C85 175.3(7)
N14 C15 C65 C85 -1.0(12)
C35 C25 C75 Fe1 -101.0(8)
C15 C25 C75 Fe1 74.7(8)
C44 N24 C16 C26 -99.5(11)
Fe2 N24 C16 C26 79.8(9)
C44 N24 C16 C66 84.5(10)
Fe2 N24 C16 C66 -96.2(9)
C66 C16 C26 C36 3.6(15)
N24 C16 C26 C36 -172.2(8)
C66 C16 C26 C76 -177.1(9)
N24 C16 C26 C76 7.1(13)
C16 C26 C36 C46 -1.8(15)
C76 C26 C36 C46 178.9(10)
C26 C36 C46 C56 -1.2(17)
C36 C46 C56 C66 2.4(18)
C26 C16 C66 C56 -2.4(14)
N24 C16 C66 C56 173.6(9)
C26 C16 C66 C86 178.8(9)
N24 C16 C66 C86 -5.3(13)
C46 C56 C66 C16 -0.6(15)
C46 C56 C66 C86 178.2(10)
C18 N27 C27 C37 -169.9(8)
Fe3 N27 C27 C37 3.4(11)
C18 N27 C27 C17 12.0(11)
Fe3 N27 C27 C17 -174.6(5)
N27 C27 C37 C47 17.4(12)
C17 C27 C37 C47 -164.6(8)
N27 C27 C37 C67 -164.6(7)
C17 C27 C37 C67 13.4(10)
C19 N17 C47 C37 174.0(8)
Fe3 N17 C47 C37 -15.3(11)
C19 N17 C47 C57 -1.3(11)
Fe3 N17 C47 C57 169.3(5)
C27 C37 C47 N17 -10.9(13)
C67 C37 C47 N17 171.1(7)
C27 C37 C47 C57 164.5(7)
C67 C37 C47 C57 -13.5(10)
C27 N27 C18 C68 -100.8(9)
Fe3 N27 C18 C68 84.9(8)
C27 N27 C18 C28 81.1(9)
Fe3 N27 C18 C28 -93.2(8)
C68 C18 C28 C38 -0.4(13)
N27 C18 C28 C38 177.6(8)
C68 C18 C28 C78 -177.9(8)
N27 C18 C28 C78 0.2(13)
C18 C28 C38 C48 1.8(14)
C78 C28 C38 C48 179.2(9)
C28 C38 C48 C58 -2.6(14)
C38 C48 C58 C68 2.0(13)
C48 C58 C68 C18 -0.8(13)
C48 C58 C68 C88 -179.7(8)
C28 C18 C68 C58 0.0(13)
N27 C18 C68 C58 -178.1(7)
C28 C18 C68 C88 178.8(8)
N27 C18 C68 C88 0.8(12)
C47 N17 C19 C69 83.5(11)
Fe3 N17 C19 C69 -88.1(9)
C47 N17 C19 C29 -96.9(9)
Fe3 N17 C19 C29 91.5(8)
C69 C19 C29 C39 -0.9(13)
N17 C19 C29 C39 179.5(8)
C69 C19 C29 C79 178.1(9)
N17 C19 C29 C79 -1.5(12)
C19 C29 C39 C49 -0.6(14)
C79 C29 C39 C49 -179.6(9)
C29 C39 C49 C59 1.7(15)
C39 C49 C59 C69 -1.2(15)
N17 C19 C69 C59 -179.0(8)
C29 C19 C69 C59 1.4(14)
N17 C19 C69 C89 -1.3(13)
C29 C19 C69 C89 179.2(8)
C49 C59 C69 C19 -0.3(15)
C49 C59 C69 C89 -178.1(9)
C7S C1S C2S C3S 170.1(16)
C6S C1S C2S C3S -2(3)
C1S C2S C3S C4S 6(2)
C2S C3S C4S C5S -3(2)
C3S C4S C5S C6S -3(3)
C4S C5S C6S C1S 7(2)
C2S C1S C6S C5S -3.8(19)
C7S C1S C6S C5S -177.8(13)
C14S C8S C9S C10S -167(3)
C13S C8S C9S C10S 11(4)
C8S C9S C10S C11S -12(4)
C9S C10S C11S C12S 6(3)
C10S C11S C12S C13S 0(4)
C11S C12S C13S C8S -1(3)
C9S C8S C13S C12S -4(3)
C14S C8S C13S C12S 174(2)
C14C C8C C9C C10C 176(3)
C13C C8C C9C C10C -6(6)
C8C C9C C10C C11C 3(6)
C9C C10C C11C C12C 12(6)
C10C C11C C12C C13C -23(7)
C11C C12C C13C C8C 20(6)
C9C C8C C13C C12C -5(6)
C14C C8C C13C C12C 173(3)
C21S C15S C16S C17S -179(2)
C20S C15S C16S C17S -4(2)
C15S C16S C17S C18S -2(2)
C16S C17S C18S C19S 4(4)
C17S C18S C19S C20S 0(6)
C18S C19S C20S C15S -6(5)
C16S C15S C20S C19S 7(4)
C21S C15S C20S C19S -177(3)
C21D C15D C16D C17D 177(2)
C20D C15D C16D C17D 3(2)
C15D C16D C17D C18D 7(2)
C16D C17D C18D C19D -20(4)
C17D C18D C19D C20D 24(5)
C18D C19D C20D C15D -12(5)
C16D C15D C20D C19D -1(4)
C21D C15D C20D C19D -176(2)
